data_1573103
loop_
_publ_author_name
'Wu, Weikang'
'Rajeshkumar, Thayalan'
'Zhu, Shan'
'Chai, Fuxiang'
'Hong, Dongjing'
'Huang, Zeming'
'Yuan, Qingbing'
'Maron, Laurent'
'Wang, Shaowu'

_publ_section_title
;
 Rare-earth metal complexes bearing electrophilic and nucleophilic carbon
 centres and their unique reactivity patterns towards pyridine
 derivatives.
;
_journal_issue 48
_journal_name_full 'Chemical science'
_journal_page_first 20315
_journal_page_last 20327
_journal_paper_doi 10.1039/d4sc04197f
_journal_volume 15
_journal_year 2024
_chemical_formula_moiety 'C62 H79 Lu N8'
_chemical_formula_sum 'C62 H79 Lu N8'
_chemical_formula_weight 1111.30
_space_group_crystal_system triclinic
_space_group_IT_number 2
_space_group_name_Hall '-P 1'
_space_group_name_H-M_alt 'P -1'
_atom_sites_solution_hydrogens geom
_atom_sites_solution_primary iterative
_audit_creation_date 2024-04-16
_audit_creation_method
;
Olex2 1.5
(compiled 2023.08.24 svn.re1ec1418 for OlexSys, GUI svn.r6817)
;
_audit_update_record
;
2024-05-29 deposited with the CCDC.	2024-11-12 downloaded from the CCDC.
;
_cell_angle_alpha 84.057(3)
_cell_angle_beta 71.876(3)
_cell_angle_gamma 69.550(3)
_cell_formula_units_Z 2
_cell_length_a 13.2585(12)
_cell_length_b 13.3239(12)
_cell_length_c 18.7854(18)
_cell_measurement_reflns_used 9644
_cell_measurement_temperature 300
_cell_measurement_theta_max 24.74
_cell_measurement_theta_min 2.58
_cell_volume 2955.1(5)
_computing_molecular_graphics 'Olex2 1.5 (Dolomanov et al., 2009)'
_computing_publication_material 'Olex2 1.5 (Dolomanov et al., 2009)'
_computing_structure_refinement 'SHELXL 2018/3 (Sheldrick, 2015)'
_computing_structure_solution 'olex2.solve 1.5 (Bourhis et al., 2015)'
_diffrn_ambient_temperature 300
_diffrn_measured_fraction_theta_full 0.999
_diffrn_measured_fraction_theta_max 0.999
_diffrn_measurement_device_type 'Bruker APEX-II CCD'
_diffrn_measurement_method '\f and \w scans'
_diffrn_radiation_type MoK\a
_diffrn_radiation_wavelength 0.71073
_diffrn_reflns_av_R_equivalents 0.0893
_diffrn_reflns_av_unetI/netI 0.0330
_diffrn_reflns_Laue_measured_fraction_full 0.999
_diffrn_reflns_Laue_measured_fraction_max 0.999
_diffrn_reflns_limit_h_max 15
_diffrn_reflns_limit_h_min -15
_diffrn_reflns_limit_k_max 15
_diffrn_reflns_limit_k_min -15
_diffrn_reflns_limit_l_max 22
_diffrn_reflns_limit_l_min -22
_diffrn_reflns_number 133141
_diffrn_reflns_point_group_measured_fraction_full 0.999
_diffrn_reflns_point_group_measured_fraction_max 0.999
_diffrn_reflns_theta_full 24.999
_diffrn_reflns_theta_max 24.999
_diffrn_reflns_theta_min 2.582
_diffrn_standards_number 0
_exptl_absorpt_coefficient_mu 1.714
_exptl_absorpt_correction_T_max 0.714
_exptl_absorpt_correction_T_min 0.418
_exptl_absorpt_correction_type multi-scan
_exptl_crystal_colour 'clear light yellow'
_exptl_crystal_colour_lustre clear
_exptl_crystal_colour_modifier light
_exptl_crystal_colour_primary yellow
_exptl_crystal_density_diffrn 1.249
_exptl_crystal_description block
_exptl_crystal_F_000 1156
_exptl_crystal_size_max 0.21
_exptl_crystal_size_mid 0.20
_exptl_crystal_size_min 0.19
_refine_diff_density_max 0.819
_refine_diff_density_min -0.756
_refine_diff_density_rms 0.075
_refine_ls_extinction_method none
_refine_ls_goodness_of_fit_ref 1.084
_refine_ls_hydrogen_treatment constr
_refine_ls_matrix_type full
_refine_ls_number_parameters 975
_refine_ls_number_reflns 10374
_refine_ls_number_restraints 1139
_refine_ls_restrained_S_all 1.088
_refine_ls_R_factor_all 0.0478
_refine_ls_R_factor_gt 0.0352
_refine_ls_shift/su_max 0.002
_refine_ls_shift/su_mean 0.000
_refine_ls_structure_factor_coef Fsqd
_refine_ls_weighting_details 'w=1/[\s^2^(Fo^2^)+(0.0394P)^2^+3.3574P] where P=(Fo^2^+2Fc^2^)/3'
_refine_ls_weighting_scheme calc
_refine_ls_wR_factor_gt 0.0800
_refine_ls_wR_factor_ref 0.0867
_reflns_Friedel_coverage 0.000
_reflns_number_gt 8884
_reflns_number_total 10374
_reflns_threshold_expression 'I > 2\s(I)'
_cod_data_source_file d4sc04197f4.cif
_cod_data_source_block 6a
_cod_depositor_comments 'Adding full bibliography for 1573095--1573138.cif.'
_cod_database_code 1573103
_shelx_shelxl_version_number 2018/3
_shelx_space_group_comment
;
The symmetry employed for this shelxl refinement is uniquely defined
by the following loop, which should always be used as a source of
symmetry information in preference to the above space-group names.
They are only intended as comments.
;
_shelx_estimated_absorpt_t_max 0.737
_shelx_estimated_absorpt_t_min 0.715
_olex2_refinement_description
;
1. Fixed Uiso
 At 1.2 times of:
  All C(H) groups, All C(H,H) groups, All C(H,H,H,H) groups
 At 1.5 times of:
  All C(H,H,H) groups
2. Restrained distances
 C9-C10A \\sim C9-C10
 with sigma of 0.02
 Lu1-N7A \\sim Lu1-N7
 with sigma of 0.02
 N2A-C10A \\sim N2-C10 \\sim N2-C15 \\sim N2A-C15A \\sim N2-C11 \\sim N2A-C11A
 with sigma of 0.02
 N5-C38 \\sim N5A-C38A \\sim N5-C39 \\sim N5A-C39A \\sim N5-C43 \\sim N5A-C43A
 with sigma of 0.02
 Lu1-N8 \\sim Lu1-N8A
 with sigma of 0.02
 C38-C37 \\sim C38A-C37
 with sigma of 0.02
3. Restrained planarity
 N8, C61, C57, C62, N7, C59, C58, C60, Lu1
 with sigma of 0.1
 C58A, N7A, C61A, C59A, C57A, C60A, N8A, C62A, Lu1
 with sigma of 0.1
 N6, C45, C46A, C47A, C48A, C49A, C50A, C51A, C54A
 with sigma of 0.1
 N6, C45, C46, C47, C48, C49, C50, C51, C54
 with sigma of 0.1
4. Uiso/Uaniso restraints and constraints
N7 \\sim N8 \\sim C57 \\sim C58 \\sim C59 \\sim C60 \\sim C61 \\sim C62 \\sim
N7A \\sim N8A \\sim C57A \\sim C58A \\sim C59A \\sim C60A \\sim C61A \\sim C62A
\\sim Lu1: within 2A with sigma of 0.01 and sigma for terminal atoms of 0.02
within 2A
C9 \\sim N2 \\sim C10 \\sim C11 \\sim C12 \\sim C13 \\sim C14 \\sim C15 \\sim
N2A \\sim C10A \\sim C11A \\sim C12A \\sim C13A \\sim C14A \\sim C15A: within
2A with sigma of 0.01 and sigma for terminal atoms of 0.02 within 2A
C37 \\sim N5 \\sim C38 \\sim C39 \\sim C40 \\sim C41 \\sim C42 \\sim C43 \\sim
N5A \\sim C38A \\sim C39A \\sim C40A \\sim C41A \\sim C42A \\sim C43A: within
2A with sigma of 0.01 and sigma for terminal atoms of 0.02 within 2A
N6 \\sim C45 \\sim C46 \\sim C47 \\sim C48 \\sim C49 \\sim C50 \\sim C51 \\sim
C52 \\sim C53 \\sim C54 \\sim C55 \\sim C56 \\sim C46A \\sim C47A \\sim C48A
\\sim C49A \\sim C50A \\sim C51A \\sim C52A \\sim C53A \\sim C54A \\sim C55A
\\sim C56A: within 2A with sigma of 0.01 and sigma for terminal atoms of 0.02
within 2A
C26 \\sim C27 \\sim C28 \\sim C27A \\sim C28A: within 2A with sigma of 0.01 and
sigma for terminal atoms of 0.02 within 2A
5. Same fragment restrains
{Lu1, N7A, N8A, C57A, C58A, C59A, C60A, C61A, C62A} sigma for 1-2: 0.02, 1-3:
0.04
as in
{Lu1, N7, N8, C57, C58, C59, C60, C61, C62}
{C9, N2A, C10A, C11A, C12A, C13A, C14A, C15A} sigma for 1-2: 0.02, 1-3: 0.04
as in
{C9, N2, C10, C11, C12, C13, C14, C15}
{C26, C27A, C28A} sigma for 1-2: 0.02, 1-3: 0.04
as in
{C26, C27, C28}
{N6, C45, C46A, C47A, C48A, C49A, C50A, C51A, C52A, C53A, C54A, C55A, C56A}
sigma for 1-2: 0.02, 1-3: 0.04
as in
{N6, C45, C46, C47, C48, C49, C50, C51, C52, C53, C54, C55, C56}
{C37, N5A, C38A, C39A, C40A, C41A, C42A, C43A} sigma for 1-2: 0.02, 1-3: 0.04
as in
{C37, N5, C38, C39, C40, C41, C42, C43}
6. Others
 Sof(H9BC)=Sof(H9BD)=Sof(N2A)=Sof(C10A)=Sof(H10C)=Sof(H10D)=Sof(C11A)=
 Sof(H11C)=Sof(H11D)=Sof(C12A)=Sof(H12C)=Sof(H12D)=Sof(C13A)=Sof(H13C)=
 Sof(H13D)=Sof(C14A)=Sof(H14C)=Sof(H14D)=Sof(C15A)=Sof(H62G)=Sof(H15C)=1-FVAR(1)
 Sof(H9AA)=Sof(H9AB)=Sof(N2)=Sof(C10)=Sof(H10A)=Sof(H10B)=Sof(C11)=Sof(H11A)=
 Sof(H11B)=Sof(C12)=Sof(H12A)=Sof(H12B)=Sof(C13)=Sof(H13A)=Sof(H13B)=Sof(C14)=
 Sof(H14A)=Sof(H14B)=Sof(C15)=Sof(H15A)=Sof(H15B)=FVAR(1)
 Sof(H37C)=Sof(H37D)=Sof(N5A)=Sof(C38A)=Sof(H38C)=Sof(H38D)=Sof(C39A)=
 Sof(H39C)=Sof(H39D)=Sof(C40A)=Sof(H40C)=Sof(H40D)=Sof(C41A)=Sof(H41C)=
 Sof(H41D)=Sof(C42A)=Sof(H42C)=Sof(H42D)=Sof(C43A)=Sof(H43C)=Sof(H43D)=1-FVAR(2)
 Sof(H37A)=Sof(H37B)=Sof(N5)=Sof(C38)=Sof(H38A)=Sof(H38B)=Sof(C39)=Sof(H39A)=
 Sof(H39B)=Sof(C40)=Sof(H40A)=Sof(H40B)=Sof(C41)=Sof(H41A)=Sof(H41B)=Sof(C42)=
 Sof(H42A)=Sof(H42B)=Sof(C43)=Sof(H43A)=Sof(H43B)=FVAR(2)
 Sof(C46A)=Sof(C47A)=Sof(H47A)=Sof(C48A)=Sof(H48A)=Sof(C49A)=Sof(H49A)=
 Sof(C50A)=Sof(C51A)=Sof(H51A)=Sof(C52A)=Sof(H52D)=Sof(H52E)=Sof(H52F)=
 Sof(C53A)=Sof(H53D)=Sof(H53E)=Sof(H53F)=Sof(C54A)=Sof(H54A)=Sof(C55A)=
 Sof(H55D)=Sof(H55E)=Sof(H55F)=Sof(C56A)=Sof(H56D)=Sof(H56E)=Sof(H56F)=1-FVAR(3)
 Sof(C46)=Sof(C47)=Sof(H47)=Sof(C48)=Sof(H48)=Sof(C49)=Sof(H49)=Sof(C50)=
 Sof(C51)=Sof(H51)=Sof(C52)=Sof(H52A)=Sof(H52B)=Sof(H52C)=Sof(C53)=Sof(H53A)=
 Sof(H53B)=Sof(H53C)=Sof(C54)=Sof(H54)=Sof(C55)=Sof(H55A)=Sof(H55B)=Sof(H55C)=
 Sof(C56)=Sof(H56A)=Sof(H56B)=Sof(H56C)=FVAR(3)
 Sof(H26A)=Sof(C27A)=Sof(H27D)=Sof(H27E)=Sof(H27F)=Sof(C28A)=Sof(H28D)=
 Sof(H28E)=Sof(H28F)=1-FVAR(4)
 Sof(H26)=Sof(C27)=Sof(H27A)=Sof(H27B)=Sof(H27C)=Sof(C28)=Sof(H28A)=Sof(H28B)=
 Sof(H28C)=FVAR(4)
 Sof(N7A)=Sof(N8A)=Sof(C57A)=Sof(H57A)=Sof(C58A)=Sof(H58A)=Sof(C59A)=Sof(H59A)=
 Sof(C60A)=Sof(H60A)=Sof(C61A)=Sof(C62A)=Sof(H62D)=Sof(H62E)=Sof(H62F)=1-FVAR(5)
 Sof(N7)=Sof(N8)=Sof(C57)=Sof(H57)=Sof(C58)=Sof(H58)=Sof(C59)=Sof(H59)=
 Sof(C60)=Sof(H60)=Sof(C61)=Sof(C62)=Sof(H62A)=Sof(H62B)=Sof(H62C)=FVAR(5)
7.a Ternary CH refined with riding coordinates:
 C51(H51), C54(H54), C23(H23), C26(H26), C26(H26A), C51A(H51A), C54A(H54A)
7.b Secondary CH2 refined with riding coordinates:
 C9(H9AA,H9AB), C9(H9BC,H9BD), C10(H10A,H10B), C11(H11A,H11B), C12(H12A,H12B),
 C13(H13A,H13B), C14(H14A,H14B), C15(H15A,H15B), C37(H37A,H37B), C37(H37C,H37D),
  C38(H38A,H38B), C39(H39A,H39B), C40(H40A,H40B), C41(H41A,H41B), C42(H42A,
 H42B), C43(H43A,H43B), C10A(H10C,H10D), C11A(H11C,H11D), C12A(H12C,H12D),
 C13A(H13C,H13D), C14A(H14C,H14D), C15A(H62G,H15C), C38A(H38C,H38D), C39A(H39C,
 H39D), C40A(H40C,H40D), C41A(H41C,H41D), C42A(H42C,H42D), C43A(H43C,H43D)
7.c Me refined with riding coordinates:
 C62A(H62D,H62E,H62F)
7.d Aromatic/amide H refined with riding coordinates:
 C57(H57), C58(H58), C59(H59), C60(H60), C47(H47), C48(H48), C49(H49), C4(H4),
 C5(H5), C6(H6), C7(H7), C16(H16), C19(H19), C20(H20), C21(H21), C32(H32),
 C33(H33), C34(H34), C35(H35), C44(H44), C57A(H57A), C58A(H58A), C59A(H59A),
 C60A(H60A), C47A(H47A), C48A(H48A), C49A(H49A)
7.e Idealised Me refined as rotating group:
 C62(H62A,H62B,H62C), C52(H52A,H52B,H52C), C53(H53A,H53B,H53C), C55(H55A,H55B,
 H55C), C56(H56A,H56B,H56C), C24(H24A,H24B,H24C), C25(H25A,H25B,H25C), C27(H27A,
 H27B,H27C), C28(H28A,H28B,H28C), C27A(H27D,H27E,H27F), C28A(H28D,H28E,H28F),
 C52A(H52D,H52E,H52F), C53A(H53D,H53E,H53F), C55A(H55D,H55E,H55F), C56A(H56D,
 H56E,H56F)
;
_olex2_submission_special_instructions 'No special instructions were received'

loop_
_space_group_symop_operation_xyz
'x, y, z'
'-x, -y, -z'

loop_
_atom_site_label
_atom_site_type_symbol
_atom_site_fract_x
_atom_site_fract_y
_atom_site_fract_z
_atom_site_U_iso_or_equiv
_atom_site_adp_type
_atom_site_occupancy
_atom_site_site_symmetry_order
_atom_site_calc_flag
_atom_site_refinement_flags_posn
_atom_site_refinement_flags_adp
_atom_site_refinement_flags_occupancy
_atom_site_disorder_assembly
_atom_site_disorder_group
Lu1 Lu 0.72570(2) 0.67538(2) 0.23845(2) 0.04086(7) Uani 1 1 d D . . . .
N7 N 0.5941(4) 0.5848(4) 0.3023(3) 0.0807(15) Uani 0.920(4) 1 d D U P A 1
N8 N 0.7258(5) 0.5238(4) 0.1943(3) 0.0783(13) Uani 0.920(4) 1 d D U P A 1
C57 C 0.5114(6) 0.5749(7) 0.3659(5) 0.116(3) Uani 0.920(4) 1 d D U P A 1
H57 H 0.480809 0.628530 0.402077 0.139 Uiso 0.920(4) 1 calc R U P A 1
C58 C 0.4734(8) 0.4937(8) 0.3782(7) 0.145(3) Uani 0.920(4) 1 d D U P A 1
H58 H 0.418784 0.489185 0.422449 0.174 Uiso 0.920(4) 1 calc R U P A 1
C59 C 0.5163(8) 0.4169(8) 0.3245(7) 0.140(3) Uani 0.920(4) 1 d D U P A 1
H59 H 0.489222 0.359806 0.331679 0.168 Uiso 0.920(4) 1 calc R U P A 1
C60 C 0.6005(7) 0.4218(7) 0.2585(6) 0.111(2) Uani 0.920(4) 1 d D U P A 1
H60 H 0.627857 0.369784 0.221383 0.134 Uiso 0.920(4) 1 calc R U P A 1
C61 C 0.6412(5) 0.5040(5) 0.2499(4) 0.0817(15) Uani 0.920(4) 1 d D U P A 1
C62 C 0.7808(7) 0.4486(6) 0.1295(5) 0.111(3) Uani 0.920(4) 1 d D U P A 1
H62A H 0.725947 0.449373 0.105896 0.167 Uiso 0.920(4) 1 calc R U P A 1
H62B H 0.812842 0.377498 0.146679 0.167 Uiso 0.920(4) 1 calc R U P A 1
H62C H 0.839289 0.470240 0.094186 0.167 Uiso 0.920(4) 1 calc R U P A 1
N1 N 0.6909(3) 0.8241(3) 0.0685(2) 0.0481(8) Uani 1 1 d . . . . .
N3 N 0.9174(3) 0.6669(3) 0.18989(18) 0.0416(8) Uani 1 1 d . . . . .
N4 N 0.7951(3) 0.6195(3) 0.41480(19) 0.0440(8) Uani 1 1 d . . . . .
N6 N 0.6015(3) 0.8457(3) 0.29424(18) 0.0431(8) Uani 1 1 d D U . . .
C45 C 0.5293(3) 0.9361(3) 0.2634(2) 0.0453(9) Uani 1 1 d D U . . .
C46 C 0.4196(9) 0.9349(12) 0.2765(8) 0.054(3) Uani 0.47(3) 1 d D U P B 1
C47 C 0.3454(13) 1.0176(15) 0.2470(11) 0.058(3) Uani 0.47(3) 1 d D U P B 1
H47 H 0.272608 1.018157 0.254014 0.069 Uiso 0.47(3) 1 calc R U P B 1
C48 C 0.3801(14) 1.0982(15) 0.2076(11) 0.058(3) Uani 0.47(3) 1 d D U P B 1
H48 H 0.329828 1.154492 0.189346 0.070 Uiso 0.47(3) 1 calc R U P B 1
C49 C 0.4886(15) 1.0964(14) 0.1949(13) 0.057(3) Uani 0.47(3) 1 d D U P B 1
H49 H 0.510727 1.150428 0.166087 0.069 Uiso 0.47(3) 1 calc R U P B 1
C50 C 0.5677(14) 1.0163(15) 0.2237(15) 0.049(2) Uani 0.47(3) 1 d D U P B 1
C51 C 0.3764(14) 0.8505(14) 0.3233(11) 0.065(3) Uani 0.47(3) 1 d D U P B 1
H51 H 0.440343 0.791761 0.332467 0.078 Uiso 0.47(3) 1 calc R U P B 1
C52 C 0.297(2) 0.905(2) 0.3993(11) 0.105(6) Uani 0.47(3) 1 d D U P B 1
H52A H 0.339389 0.925808 0.424428 0.157 Uiso 0.47(3) 1 calc R U P B 1
H52B H 0.264764 0.854716 0.429951 0.157 Uiso 0.47(3) 1 calc R U P B 1
H52C H 0.238053 0.966455 0.390498 0.157 Uiso 0.47(3) 1 calc R U P B 1
C53 C 0.3124(18) 0.805(2) 0.2890(14) 0.099(5) Uani 0.47(3) 1 d D U P B 1
H53A H 0.242880 0.859473 0.287527 0.148 Uiso 0.47(3) 1 calc R U P B 1
H53B H 0.296556 0.746063 0.318712 0.148 Uiso 0.47(3) 1 calc R U P B 1
H53C H 0.356975 0.780288 0.239042 0.148 Uiso 0.47(3) 1 calc R U P B 1
C54 C 0.6876(13) 1.0105(17) 0.2117(10) 0.053(3) Uani 0.47(3) 1 d D U P B 1
H54 H 0.730108 0.933958 0.212968 0.064 Uiso 0.47(3) 1 calc R U P B 1
C55 C 0.746(2) 1.049(2) 0.1369(10) 0.062(4) Uani 0.47(3) 1 d D U P B 1
H55A H 0.713695 1.125441 0.134116 0.093 Uiso 0.47(3) 1 calc R U P B 1
H55B H 0.737593 1.015961 0.097248 0.093 Uiso 0.47(3) 1 calc R U P B 1
H55C H 0.825031 1.030146 0.132056 0.093 Uiso 0.47(3) 1 calc R U P B 1
C56 C 0.7013(19) 1.059(2) 0.2756(12) 0.076(5) Uani 0.47(3) 1 d D U P B 1
H56A H 0.778913 1.052726 0.265679 0.115 Uiso 0.47(3) 1 calc R U P B 1
H56B H 0.677995 1.022736 0.321234 0.115 Uiso 0.47(3) 1 calc R U P B 1
H56C H 0.655712 1.133758 0.280662 0.115 Uiso 0.47(3) 1 calc R U P B 1
C1 C 0.7461(3) 0.7670(3) 0.1184(2) 0.0445(10) Uani 1 1 d . . . . .
C2 C 0.8569(4) 0.7663(3) 0.0889(2) 0.0440(9) Uani 1 1 d . . . . .
C3 C 0.8691(4) 0.8249(4) 0.0193(2) 0.0477(10) Uani 1 1 d . . . . .
C4 C 0.9556(5) 0.8536(5) -0.0322(3) 0.0700(15) Uani 1 1 d . . . . .
H4 H 1.026961 0.831691 -0.025820 0.084 Uiso 1 1 calc R U . . .
C5 C 0.9336(6) 0.9154(6) -0.0933(3) 0.091(2) Uani 1 1 d . . . . .
H5 H 0.990669 0.935017 -0.128109 0.109 Uiso 1 1 calc R U . . .
C6 C 0.8273(6) 0.9481(5) -0.1028(3) 0.088(2) Uani 1 1 d . . . . .
H6 H 0.814807 0.989374 -0.144337 0.105 Uiso 1 1 calc R U . . .
C7 C 0.7403(5) 0.9218(4) -0.0532(3) 0.0676(14) Uani 1 1 d . . . . .
H7 H 0.669255 0.944163 -0.060202 0.081 Uiso 1 1 calc R U . . .
C8 C 0.7625(4) 0.8597(3) 0.0085(2) 0.0483(10) Uani 1 1 d . . . . .
C9 C 0.5740(4) 0.8373(5) 0.0758(3) 0.0640(13) Uani 1 1 d D U . . .
H9AA H 0.546429 0.890819 0.040956 0.077 Uiso 0.592(11) 1 calc R U P C 1
H9AB H 0.526667 0.860227 0.126251 0.077 Uiso 0.592(11) 1 calc R U P C 1
H9BC H 0.533707 0.913116 0.072321 0.077 Uiso 0.408(11) 1 calc R U P C 2
H9BD H 0.540804 0.814417 0.125625 0.077 Uiso 0.408(11) 1 calc R U P C 2
N2 N 0.4563(11) 0.7322(12) 0.0684(9) 0.094(2) Uani 0.592(11) 1 d D U P C 1
C10 C 0.5717(8) 0.7259(9) 0.0581(8) 0.088(2) Uani 0.592(11) 1 d D U P C 1
H10A H 0.616623 0.705131 0.006877 0.105 Uiso 0.592(11) 1 calc R U P C 1
H10B H 0.603930 0.672019 0.091120 0.105 Uiso 0.592(11) 1 calc R U P C 1
C11 C 0.4222(12) 0.7493(14) 0.0019(8) 0.118(3) Uani 0.592(11) 1 d D U P C 1
H11A H 0.472606 0.692943 -0.034129 0.142 Uiso 0.592(11) 1 calc R U P C 1
H11B H 0.427448 0.817090 -0.020195 0.142 Uiso 0.592(11) 1 calc R U P C 1
C12 C 0.2996(12) 0.7504(14) 0.0187(10) 0.124(3) Uani 0.592(11) 1 d D U P C 1
H12A H 0.247343 0.813462 0.047934 0.149 Uiso 0.592(11) 1 calc R U P C 1
H12B H 0.281613 0.752481 -0.027858 0.149 Uiso 0.592(11) 1 calc R U P C 1
C13 C 0.2890(13) 0.6532(13) 0.0605(11) 0.124(3) Uani 0.592(11) 1 d D U P C 1
H13A H 0.209475 0.662110 0.079668 0.149 Uiso 0.592(11) 1 calc R U P C 1
H13B H 0.323929 0.593761 0.025348 0.149 Uiso 0.592(11) 1 calc R U P C 1
C14 C 0.3341(13) 0.6245(14) 0.1196(10) 0.139(4) Uani 0.592(11) 1 d D U P C 1
H14A H 0.338565 0.551244 0.133338 0.167 Uiso 0.592(11) 1 calc R U P C 1
H14B H 0.283426 0.669838 0.162328 0.167 Uiso 0.592(11) 1 calc R U P C 1
C15 C 0.4460(12) 0.6329(12) 0.1041(9) 0.125(3) Uani 0.592(11) 1 d D U P C 1
H15A H 0.464334 0.626313 0.150921 0.151 Uiso 0.592(11) 1 calc R U P C 1
H15B H 0.500775 0.573477 0.072149 0.151 Uiso 0.592(11) 1 calc R U P C 1
C16 C 0.9394(3) 0.7149(3) 0.1262(2) 0.0438(9) Uani 1 1 d . . . . .
H16 H 1.012373 0.715617 0.103998 0.053 Uiso 1 1 calc R U . . .
C17 C 1.0092(3) 0.6188(3) 0.2220(2) 0.0453(10) Uani 1 1 d . . . . .
C18 C 1.0267(4) 0.6806(4) 0.2704(2) 0.0503(11) Uani 1 1 d . . . . .
C19 C 1.1168(4) 0.6305(4) 0.3000(3) 0.0656(14) Uani 1 1 d . . . . .
H19 H 1.130652 0.669056 0.332272 0.079 Uiso 1 1 calc R U . . .
C20 C 1.1846(5) 0.5274(5) 0.2830(3) 0.0772(17) Uani 1 1 d . . . . .
H20 H 1.245357 0.497424 0.302219 0.093 Uiso 1 1 calc R U . . .
C21 C 1.1641(4) 0.4674(4) 0.2377(3) 0.0707(15) Uani 1 1 d . . . . .
H21 H 1.209621 0.396210 0.227853 0.085 Uiso 1 1 calc R U . . .
C22 C 1.0754(4) 0.5116(4) 0.2060(3) 0.0551(11) Uani 1 1 d . . . . .
C23 C 0.9557(4) 0.7961(4) 0.2873(3) 0.0527(11) Uani 1 1 d . . . . .
H23 H 0.882535 0.806215 0.280415 0.063 Uiso 1 1 calc R U . . .
C24 C 1.0084(5) 0.8691(4) 0.2315(3) 0.0720(15) Uani 1 1 d . . . . .
H24A H 0.962122 0.942485 0.243053 0.108 Uiso 1 1 calc R U . . .
H24B H 1.013726 0.852464 0.181693 0.108 Uiso 1 1 calc R U . . .
H24C H 1.082269 0.858082 0.234878 0.108 Uiso 1 1 calc R U . . .
C25 C 0.9338(5) 0.8291(5) 0.3676(3) 0.0748(15) Uani 1 1 d . . . . .
H25A H 1.002563 0.829681 0.374205 0.112 Uiso 1 1 calc R U . . .
H25B H 0.906769 0.778901 0.401700 0.112 Uiso 1 1 calc R U . . .
H25C H 0.878382 0.899333 0.377430 0.112 Uiso 1 1 calc R U . . .
C26 C 1.0520(5) 0.4442(4) 0.1566(3) 0.0724(14) Uani 1 1 d D U . . .
H26 H 0.982416 0.487066 0.144753 0.087 Uiso 0.36(5) 1 calc R U P D 1
H26A H 0.971007 0.473500 0.162474 0.087 Uiso 0.64(5) 1 calc R U P D 2
C27 C 1.035(4) 0.341(2) 0.196(2) 0.094(7) Uani 0.36(5) 1 d D U P D 1
H27A H 1.008318 0.306877 0.167031 0.141 Uiso 0.36(5) 1 calc R U P D 1
H27B H 0.980937 0.358940 0.244920 0.141 Uiso 0.36(5) 1 calc R U P D 1
H27C H 1.105530 0.292817 0.201928 0.141 Uiso 0.36(5) 1 calc R U P D 1
C28 C 1.148(3) 0.418(3) 0.0830(15) 0.091(7) Uani 0.36(5) 1 d D U P D 1
H28A H 1.216630 0.373520 0.093006 0.136 Uiso 0.36(5) 1 calc R U P D 1
H28B H 1.157253 0.483340 0.059944 0.136 Uiso 0.36(5) 1 calc R U P D 1
H28C H 1.130335 0.381028 0.049827 0.136 Uiso 0.36(5) 1 calc R U P D 1
C29 C 0.7451(3) 0.6766(3) 0.3628(2) 0.0418(9) Uani 1 1 d . . . . .
C30 C 0.6674(4) 0.7720(3) 0.3996(2) 0.0441(9) Uani 1 1 d . . . . .
C31 C 0.6717(4) 0.7715(3) 0.4748(2) 0.0490(10) Uani 1 1 d . . . . .
C32 C 0.6178(5) 0.8435(4) 0.5355(3) 0.0683(15) Uani 1 1 d . . . . .
H32 H 0.563185 0.908721 0.531471 0.082 Uiso 1 1 calc R U . . .
C33 C 0.6463(6) 0.8169(4) 0.6004(3) 0.0792(17) Uani 1 1 d . . . . .
H33 H 0.611160 0.864727 0.640570 0.095 Uiso 1 1 calc R U . . .
C34 C 0.7275(6) 0.7189(4) 0.6075(3) 0.0751(16) Uani 1 1 d . . . . .
H34 H 0.745408 0.702626 0.652356 0.090 Uiso 1 1 calc R U . . .
C35 C 0.7813(5) 0.6464(4) 0.5496(3) 0.0604(12) Uani 1 1 d . . . . .
H35 H 0.834787 0.580874 0.554575 0.072 Uiso 1 1 calc R U . . .
C36 C 0.7530(4) 0.6741(3) 0.4833(2) 0.0459(10) Uani 1 1 d . . . . .
C37 C 0.8767(4) 0.5114(3) 0.4019(3) 0.0521(11) Uani 1 1 d D U . . .
H37A H 0.919186 0.495881 0.437791 0.063 Uiso 0.644(11) 1 calc R U P E 1
H37B H 0.929207 0.506646 0.352056 0.063 Uiso 0.644(11) 1 calc R U P E 1
H37C H 0.934406 0.503479 0.425611 0.063 Uiso 0.356(11) 1 calc R U P E 2
H37D H 0.912840 0.499090 0.348547 0.063 Uiso 0.356(11) 1 calc R U P E 2
N5 N 0.8960(10) 0.3208(7) 0.3946(8) 0.0676(18) Uani 0.644(11) 1 d D U P E 1
C38 C 0.8183(9) 0.4292(7) 0.4095(7) 0.066(2) Uani 0.644(11) 1 d D U P E 1
H38A H 0.767451 0.433143 0.459830 0.079 Uiso 0.644(11) 1 calc R U P E 1
H38B H 0.773399 0.447066 0.374915 0.079 Uiso 0.644(11) 1 calc R U P E 1
C39 C 0.8453(10) 0.2535(7) 0.3717(8) 0.086(2) Uani 0.644(11) 1 d D U P E 1
H39A H 0.814013 0.288350 0.331683 0.103 Uiso 0.644(11) 1 calc R U P E 1
H39B H 0.784301 0.244548 0.413651 0.103 Uiso 0.644(11) 1 calc R U P E 1
C40 C 0.9334(11) 0.1422(7) 0.3445(8) 0.095(3) Uani 0.644(11) 1 d D U P E 1
H40A H 0.897107 0.098421 0.330865 0.114 Uiso 0.644(11) 1 calc R U P E 1
H40B H 0.991519 0.150800 0.300253 0.114 Uiso 0.644(11) 1 calc R U P E 1
C41 C 0.9843(12) 0.0888(8) 0.4022(9) 0.094(3) Uani 0.644(11) 1 d D U P E 1
H41A H 1.046597 0.024827 0.381076 0.113 Uiso 0.644(11) 1 calc R U P E 1
H41B H 0.929152 0.066780 0.441799 0.113 Uiso 0.644(11) 1 calc R U P E 1
C42 C 1.0278(11) 0.1606(7) 0.4360(7) 0.088(3) Uani 0.644(11) 1 d D U P E 1
H42A H 1.046851 0.127145 0.480592 0.106 Uiso 0.644(11) 1 calc R U P E 1
H42B H 1.095419 0.168085 0.400129 0.106 Uiso 0.644(11) 1 calc R U P E 1
C43 C 0.9387(10) 0.2706(7) 0.4559(6) 0.082(2) Uani 0.644(11) 1 d D U P E 1
H43A H 0.876576 0.263692 0.497800 0.099 Uiso 0.644(11) 1 calc R U P E 1
H43B H 0.970792 0.316442 0.471766 0.099 Uiso 0.644(11) 1 calc R U P E 1
C44 C 0.5993(4) 0.8543(3) 0.3626(2) 0.0458(10) Uani 1 1 d . . . . .
H44 H 0.551086 0.916810 0.389026 0.055 Uiso 1 1 calc R U . . .
N7A N 0.782(3) 0.4840(15) 0.2237(17) 0.091(4) Uani 0.080(4) 1 d D U P A 2
N8A N 0.628(3) 0.597(2) 0.198(2) 0.088(4) Uani 0.080(4) 1 d D U P A 2
C57A C 0.854(4) 0.383(2) 0.230(3) 0.104(7) Uani 0.080(4) 1 d D U P A 2
H57A H 0.912792 0.375119 0.249266 0.125 Uiso 0.080(4) 1 calc R U P A 2
C58A C 0.844(4) 0.296(3) 0.210(3) 0.107(8) Uani 0.080(4) 1 d D U P A 2
H58A H 0.895586 0.228918 0.214295 0.128 Uiso 0.080(4) 1 calc R U P A 2
C59A C 0.758(5) 0.305(3) 0.184(3) 0.108(7) Uani 0.080(4) 1 d D U P A 2
H59A H 0.749660 0.243576 0.169662 0.129 Uiso 0.080(4) 1 calc R U P A 2
C60A C 0.680(4) 0.405(3) 0.177(3) 0.099(4) Uani 0.080(4) 1 d D U P A 2
H60A H 0.620069 0.411737 0.158465 0.119 Uiso 0.080(4) 1 calc R U P A 2
C61A C 0.693(3) 0.492(2) 0.1967(18) 0.094(4) Uani 0.080(4) 1 d D U P A 2
C62A C 0.531(4) 0.628(5) 0.167(4) 0.119(15) Uani 0.080(4) 1 d D U P A 2
H62D H 0.493533 0.704318 0.171948 0.178 Uiso 0.080(4) 1 calc R U P A 2
H62E H 0.558190 0.608760 0.114760 0.178 Uiso 0.080(4) 1 calc R U P A 2
H62F H 0.479509 0.592055 0.193449 0.178 Uiso 0.080(4) 1 calc R U P A 2
N2A N 0.4585(15) 0.7434(17) 0.0573(13) 0.095(3) Uani 0.408(11) 1 d D U P C 2
C10A C 0.5544(13) 0.7796(16) 0.0211(8) 0.083(3) Uani 0.408(11) 1 d D U P C 2
H10C H 0.539540 0.826694 -0.020185 0.099 Uiso 0.408(11) 1 calc R U P C 2
H10D H 0.621120 0.718461 0.001090 0.099 Uiso 0.408(11) 1 calc R U P C 2
C11A C 0.3835(14) 0.7899(18) 0.0142(12) 0.114(3) Uani 0.408(11) 1 d D U P C 2
H11C H 0.412782 0.754228 -0.034111 0.137 Uiso 0.408(11) 1 calc R U P C 2
H11D H 0.374960 0.865068 0.005875 0.137 Uiso 0.408(11) 1 calc R U P C 2
C12A C 0.2682(14) 0.7777(16) 0.0571(15) 0.124(4) Uani 0.408(11) 1 d D U P C 2
H12C H 0.250507 0.784428 0.110881 0.148 Uiso 0.408(11) 1 calc R U P C 2
H12D H 0.207151 0.827077 0.039811 0.148 Uiso 0.408(11) 1 calc R U P C 2
C13A C 0.2988(19) 0.6646(19) 0.0327(14) 0.123(4) Uani 0.408(11) 1 d D U P C 2
H13C H 0.232225 0.644986 0.040730 0.148 Uiso 0.408(11) 1 calc R U P C 2
H13D H 0.342374 0.654005 -0.019733 0.148 Uiso 0.408(11) 1 calc R U P C 2
C14A C 0.3656(16) 0.6039(17) 0.0806(15) 0.136(4) Uani 0.408(11) 1 d D U P C 2
H14C H 0.384728 0.527990 0.072186 0.163 Uiso 0.408(11) 1 calc R U P C 2
H14D H 0.321241 0.619612 0.132559 0.163 Uiso 0.408(11) 1 calc R U P C 2
C15A C 0.4756(16) 0.6301(16) 0.0661(14) 0.127(3) Uani 0.408(11) 1 d D U P C 2
H62G H 0.506581 0.603664 0.107541 0.152 Uiso 0.408(11) 1 calc R U P C 2
H15C H 0.530372 0.592754 0.021090 0.152 Uiso 0.408(11) 1 calc R U P C 2
N5A N 0.8884(17) 0.3245(11) 0.4002(15) 0.071(3) Uani 0.356(11) 1 d D U P E 2
C38A C 0.8192(16) 0.4306(12) 0.4332(12) 0.068(3) Uani 0.356(11) 1 d D U P E 2
H38C H 0.805192 0.426917 0.487132 0.081 Uiso 0.356(11) 1 calc R U P E 2
H38D H 0.747171 0.452996 0.423048 0.081 Uiso 0.356(11) 1 calc R U P E 2
C39A C 0.8173(15) 0.2570(11) 0.4232(14) 0.088(3) Uani 0.356(11) 1 d D U P E 2
H39C H 0.752504 0.286809 0.404443 0.106 Uiso 0.356(11) 1 calc R U P E 2
H39D H 0.790309 0.255080 0.477433 0.106 Uiso 0.356(11) 1 calc R U P E 2
C40A C 0.8862(17) 0.1413(12) 0.3918(15) 0.096(3) Uani 0.356(11) 1 d D U P E 2
H40C H 0.838637 0.097034 0.404875 0.116 Uiso 0.356(11) 1 calc R U P E 2
H40D H 0.915380 0.142854 0.337627 0.116 Uiso 0.356(11) 1 calc R U P E 2
C41A C 0.980(2) 0.0976(15) 0.4252(15) 0.096(4) Uani 0.356(11) 1 d D U P E 2
H41C H 1.023070 0.024115 0.408936 0.115 Uiso 0.356(11) 1 calc R U P E 2
H41D H 0.951054 0.099029 0.479384 0.115 Uiso 0.356(11) 1 calc R U P E 2
C42A C 1.0561(15) 0.1699(13) 0.3980(15) 0.094(3) Uani 0.356(11) 1 d D U P E 2
H42C H 1.122404 0.141732 0.415247 0.113 Uiso 0.356(11) 1 calc R U P E 2
H42D H 1.079847 0.173848 0.343765 0.113 Uiso 0.356(11) 1 calc R U P E 2
C43A C 0.9814(16) 0.2812(13) 0.4327(13) 0.085(3) Uani 0.356(11) 1 d D U P E 2
H43C H 0.952447 0.275125 0.486521 0.102 Uiso 0.356(11) 1 calc R U P E 2
H43D H 1.025467 0.328634 0.422466 0.102 Uiso 0.356(11) 1 calc R U P E 2
C27A C 1.078(2) 0.3255(10) 0.1800(14) 0.099(5) Uani 0.64(5) 1 d D U P D 2
H27D H 1.053156 0.321068 0.233640 0.149 Uiso 0.64(5) 1 calc R U P D 2
H27E H 1.157513 0.288395 0.161983 0.149 Uiso 0.64(5) 1 calc R U P D 2
H27F H 1.039027 0.293308 0.158991 0.149 Uiso 0.64(5) 1 calc R U P D 2
C28A C 1.112(2) 0.4541(18) 0.0739(6) 0.095(4) Uani 0.64(5) 1 d D U P D 2
H28D H 1.190365 0.439659 0.067040 0.142 Uiso 0.64(5) 1 calc R U P D 2
H28E H 1.079292 0.525373 0.057200 0.142 Uiso 0.64(5) 1 calc R U P D 2
H28F H 1.103219 0.403533 0.045261 0.142 Uiso 0.64(5) 1 calc R U P D 2
C46A C 0.4198(8) 0.9460(11) 0.2665(8) 0.053(2) Uani 0.53(3) 1 d D U P B 2
C47A C 0.3589(12) 1.0380(13) 0.2334(9) 0.056(3) Uani 0.53(3) 1 d D U P B 2
H47A H 0.284951 1.047326 0.236081 0.068 Uiso 0.53(3) 1 calc R U P B 2
C48A C 0.4048(14) 1.1136(13) 0.1978(10) 0.061(3) Uani 0.53(3) 1 d D U P B 2
H48A H 0.363176 1.172046 0.175350 0.073 Uiso 0.53(3) 1 calc R U P B 2
C49A C 0.5120(14) 1.1027(13) 0.1952(11) 0.057(3) Uani 0.53(3) 1 d D U P B 2
H49A H 0.542715 1.154799 0.171730 0.068 Uiso 0.53(3) 1 calc R U P B 2
C50A C 0.5763(13) 1.0142(14) 0.2276(14) 0.051(2) Uani 0.53(3) 1 d D U P B 2
C51A C 0.3715(13) 0.8606(14) 0.3044(9) 0.065(3) Uani 0.53(3) 1 d D U P B 2
H51A H 0.435122 0.793136 0.294981 0.078 Uiso 0.53(3) 1 calc R U P B 2
C52A C 0.3264(16) 0.8738(18) 0.3895(10) 0.097(5) Uani 0.53(3) 1 d D U P B 2
H52D H 0.386137 0.870982 0.409012 0.145 Uiso 0.53(3) 1 calc R U P B 2
H52E H 0.297456 0.817141 0.410829 0.145 Uiso 0.53(3) 1 calc R U P B 2
H52F H 0.267132 0.941602 0.402043 0.145 Uiso 0.53(3) 1 calc R U P B 2
C53A C 0.2886(14) 0.8462(16) 0.2702(10) 0.081(4) Uani 0.53(3) 1 d D U P B 2
H53D H 0.225942 0.911663 0.275118 0.122 Uiso 0.53(3) 1 calc R U P B 2
H53E H 0.262166 0.789762 0.295629 0.122 Uiso 0.53(3) 1 calc R U P B 2
H53F H 0.324725 0.828034 0.218141 0.122 Uiso 0.53(3) 1 calc R U P B 2
C54A C 0.6899(12) 1.0155(15) 0.2281(10) 0.055(3) Uani 0.53(3) 1 d D U P B 2
H54A H 0.737613 0.941977 0.234074 0.066 Uiso 0.53(3) 1 calc R U P B 2
C55A C 0.750(2) 1.062(2) 0.1564(11) 0.076(5) Uani 0.53(3) 1 d D U P B 2
H55D H 0.754855 1.024260 0.113795 0.115 Uiso 0.53(3) 1 calc R U P B 2
H55E H 0.824305 1.054026 0.157161 0.115 Uiso 0.53(3) 1 calc R U P B 2
H55F H 0.708182 1.136431 0.153017 0.115 Uiso 0.53(3) 1 calc R U P B 2
C56A C 0.6736(18) 1.0824(18) 0.2940(11) 0.073(4) Uani 0.53(3) 1 d D U P B 2
H56D H 0.628804 1.155109 0.287973 0.110 Uiso 0.53(3) 1 calc R U P B 2
H56E H 0.745682 1.080302 0.296254 0.110 Uiso 0.53(3) 1 calc R U P B 2
H56F H 0.636028 1.054095 0.339568 0.110 Uiso 0.53(3) 1 calc R U P B 2

loop_
_atom_site_aniso_label
_atom_site_aniso_U_11
_atom_site_aniso_U_22
_atom_site_aniso_U_33
_atom_site_aniso_U_23
_atom_site_aniso_U_13
_atom_site_aniso_U_12
Lu1 0.04189(10) 0.04325(11) 0.03674(10) -0.00329(7) -0.01194(7) -0.01216(7)
N7 0.065(3) 0.071(3) 0.105(4) -0.001(3) -0.012(3) -0.032(2)
N8 0.095(3) 0.068(3) 0.087(3) -0.010(2) -0.037(3) -0.034(3)
C57 0.083(4) 0.097(5) 0.137(6) 0.012(4) 0.009(4) -0.032(4)
C58 0.106(5) 0.107(5) 0.185(7) 0.007(5) 0.019(5) -0.047(5)
C59 0.108(5) 0.100(5) 0.203(7) 0.008(5) -0.003(5) -0.063(4)
C60 0.093(4) 0.092(4) 0.148(5) 0.006(4) -0.026(4) -0.040(3)
C61 0.076(3) 0.076(3) 0.103(4) 0.002(3) -0.036(3) -0.031(3)
C62 0.129(6) 0.095(5) 0.112(5) -0.044(4) -0.043(5) -0.022(4)
N1 0.047(2) 0.054(2) 0.046(2) -0.0019(17) -0.0236(17) -0.0113(17)
N3 0.0448(19) 0.0423(19) 0.0408(19) 0.0062(15) -0.0197(15) -0.0141(16)
N4 0.051(2) 0.0353(18) 0.0436(19) 0.0016(15) -0.0175(16) -0.0096(16)
N6 0.0449(19) 0.0433(19) 0.0397(19) -0.0032(15) -0.0171(15) -0.0082(15)
C45 0.047(2) 0.047(2) 0.039(2) -0.0073(17) -0.0193(17) -0.0050(18)
C46 0.045(3) 0.062(4) 0.050(4) -0.007(4) -0.022(3) -0.003(3)
C47 0.048(4) 0.067(5) 0.055(5) -0.004(4) -0.024(4) -0.006(4)
C48 0.051(5) 0.063(5) 0.055(4) 0.004(4) -0.029(4) -0.002(4)
C49 0.060(5) 0.054(4) 0.055(4) 0.005(4) -0.026(4) -0.009(4)
C50 0.057(4) 0.046(4) 0.049(4) 0.000(3) -0.029(3) -0.011(3)
C51 0.046(4) 0.078(5) 0.066(6) 0.002(5) -0.021(4) -0.012(4)
C52 0.080(10) 0.103(11) 0.085(8) 0.006(8) 0.013(7) -0.009(9)
C53 0.077(8) 0.113(10) 0.123(10) 0.016(9) -0.049(7) -0.038(8)
C54 0.067(4) 0.048(4) 0.052(5) 0.000(4) -0.031(4) -0.017(4)
C55 0.087(7) 0.059(7) 0.056(8) -0.002(7) -0.023(7) -0.040(6)
C56 0.081(9) 0.072(9) 0.066(9) -0.024(7) -0.013(7) -0.014(7)
C1 0.046(2) 0.045(2) 0.044(2) -0.0039(18) -0.0191(19) -0.0102(19)
C2 0.048(2) 0.049(2) 0.040(2) 0.0027(18) -0.0186(19) -0.017(2)
C3 0.056(3) 0.051(3) 0.044(2) 0.007(2) -0.025(2) -0.021(2)
C4 0.073(4) 0.086(4) 0.068(3) 0.027(3) -0.035(3) -0.041(3)
C5 0.108(5) 0.120(5) 0.077(4) 0.057(4) -0.048(4) -0.074(4)
C6 0.118(5) 0.103(5) 0.073(4) 0.051(4) -0.059(4) -0.061(4)
C7 0.084(4) 0.072(3) 0.063(3) 0.022(3) -0.046(3) -0.031(3)
C8 0.060(3) 0.047(2) 0.045(2) 0.0071(19) -0.027(2) -0.018(2)
C9 0.048(2) 0.086(3) 0.063(3) 0.002(3) -0.028(2) -0.017(2)
N2 0.072(3) 0.124(4) 0.103(5) -0.022(4) -0.023(3) -0.050(3)
C10 0.065(4) 0.108(5) 0.101(5) -0.017(4) -0.034(4) -0.030(4)
C11 0.090(5) 0.134(5) 0.116(5) 0.007(5) -0.015(4) -0.035(4)
C12 0.085(5) 0.146(6) 0.127(6) -0.001(5) -0.024(5) -0.029(5)
C13 0.084(5) 0.147(6) 0.137(7) -0.008(6) -0.005(5) -0.055(5)
C14 0.107(5) 0.145(6) 0.126(7) 0.006(6) 0.015(5) -0.039(5)
C15 0.101(5) 0.147(5) 0.111(6) -0.005(5) -0.026(5) -0.022(5)
C16 0.040(2) 0.046(2) 0.047(2) 0.0071(19) -0.0171(19) -0.0141(19)
C17 0.040(2) 0.048(2) 0.044(2) 0.0139(19) -0.0163(19) -0.0115(19)
C18 0.053(3) 0.058(3) 0.049(3) 0.016(2) -0.024(2) -0.026(2)
C19 0.068(3) 0.074(4) 0.069(3) 0.018(3) -0.041(3) -0.029(3)
C20 0.067(3) 0.085(4) 0.085(4) 0.028(3) -0.048(3) -0.019(3)
C21 0.061(3) 0.061(3) 0.075(4) 0.017(3) -0.028(3) 0.000(3)
C22 0.052(3) 0.053(3) 0.052(3) 0.010(2) -0.016(2) -0.009(2)
C23 0.058(3) 0.051(3) 0.062(3) 0.007(2) -0.029(2) -0.025(2)
C24 0.084(4) 0.059(3) 0.080(4) 0.015(3) -0.029(3) -0.032(3)
C25 0.092(4) 0.077(4) 0.069(4) -0.002(3) -0.025(3) -0.042(3)
C26 0.077(4) 0.054(3) 0.076(4) -0.005(3) -0.027(3) -0.004(3)
C27 0.102(15) 0.055(10) 0.102(13) -0.015(9) -0.018(11) -0.005(10)
C28 0.107(13) 0.074(13) 0.072(10) -0.014(9) -0.014(10) -0.014(10)
C29 0.045(2) 0.037(2) 0.043(2) 0.0048(18) -0.0169(19) -0.0129(18)
C30 0.053(2) 0.039(2) 0.038(2) -0.0010(17) -0.0168(19) -0.0090(19)
C31 0.059(3) 0.041(2) 0.044(2) 0.0001(19) -0.019(2) -0.011(2)
C32 0.089(4) 0.049(3) 0.053(3) -0.008(2) -0.029(3) 0.003(3)
C33 0.118(5) 0.063(3) 0.050(3) -0.009(3) -0.037(3) -0.009(3)
C34 0.120(5) 0.064(3) 0.048(3) 0.001(2) -0.045(3) -0.021(3)
C35 0.084(4) 0.050(3) 0.050(3) 0.009(2) -0.034(3) -0.016(3)
C36 0.061(3) 0.038(2) 0.042(2) 0.0046(18) -0.021(2) -0.015(2)
C37 0.058(3) 0.035(2) 0.057(3) 0.0051(19) -0.022(2) -0.0056(19)
N5 0.081(3) 0.036(3) 0.093(4) 0.003(3) -0.041(3) -0.015(3)
C38 0.070(4) 0.041(3) 0.087(5) 0.006(3) -0.031(4) -0.014(3)
C39 0.100(4) 0.054(3) 0.117(5) -0.009(4) -0.055(4) -0.019(3)
C40 0.119(5) 0.056(4) 0.120(6) -0.015(4) -0.055(5) -0.020(4)
C41 0.117(5) 0.047(4) 0.120(6) -0.004(4) -0.048(5) -0.018(4)
C42 0.110(5) 0.053(4) 0.103(5) 0.002(4) -0.052(4) -0.010(4)
C43 0.100(4) 0.047(3) 0.100(5) -0.001(3) -0.043(4) -0.012(3)
C44 0.050(2) 0.038(2) 0.045(2) -0.0054(18) -0.0156(19) -0.0055(19)
N7A 0.093(6) 0.081(6) 0.105(6) -0.007(6) -0.034(6) -0.029(6)
N8A 0.084(6) 0.078(6) 0.106(6) -0.002(6) -0.027(6) -0.031(5)
C57A 0.103(10) 0.089(10) 0.113(10) -0.003(10) -0.029(10) -0.026(10)
C58A 0.103(11) 0.093(11) 0.118(11) -0.001(11) -0.029(11) -0.027(11)
C59A 0.102(10) 0.092(10) 0.120(10) 0.000(10) -0.026(10) -0.026(10)
C60A 0.095(6) 0.086(5) 0.114(6) 0.000(5) -0.030(5) -0.027(5)
C61A 0.091(5) 0.083(5) 0.110(5) -0.001(5) -0.032(5) -0.028(5)
C62A 0.10(2) 0.11(2) 0.13(2) -0.01(2) -0.02(2) -0.02(2)
N2A 0.073(4) 0.125(5) 0.102(5) -0.017(4) -0.028(4) -0.044(4)
C10A 0.068(4) 0.120(6) 0.077(5) -0.013(5) -0.030(4) -0.040(5)
C11A 0.077(5) 0.133(6) 0.118(6) 0.003(5) -0.013(5) -0.032(5)
C12A 0.080(5) 0.148(6) 0.128(7) 0.001(6) -0.013(5) -0.035(5)
C13A 0.086(5) 0.146(6) 0.130(7) -0.001(6) -0.006(5) -0.051(5)
C14A 0.103(6) 0.144(6) 0.128(7) 0.002(6) 0.002(6) -0.036(5)
C15A 0.095(5) 0.142(5) 0.116(6) 0.001(5) -0.010(5) -0.027(5)
N5A 0.084(4) 0.040(4) 0.094(4) 0.001(4) -0.040(4) -0.015(4)
C38A 0.074(5) 0.042(4) 0.082(6) 0.007(5) -0.027(5) -0.011(4)
C39A 0.100(5) 0.048(4) 0.113(5) -0.002(5) -0.036(5) -0.014(4)
C40A 0.113(5) 0.054(4) 0.123(6) -0.006(5) -0.043(5) -0.020(4)
C41A 0.119(5) 0.050(5) 0.117(6) -0.004(5) -0.047(5) -0.015(4)
C42A 0.109(5) 0.052(4) 0.115(6) -0.002(5) -0.047(5) -0.008(4)
C43A 0.097(5) 0.048(4) 0.106(5) 0.001(4) -0.044(5) -0.009(4)
C27A 0.112(12) 0.053(6) 0.113(11) -0.010(6) -0.031(9) -0.005(6)
C28A 0.108(10) 0.074(9) 0.079(7) -0.018(6) -0.029(6) 0.003(7)
C46A 0.047(3) 0.059(4) 0.049(4) -0.003(3) -0.019(3) -0.008(3)
C47A 0.046(4) 0.065(5) 0.053(5) -0.002(4) -0.022(4) -0.006(4)
C48A 0.056(5) 0.062(4) 0.055(4) 0.008(4) -0.024(4) -0.005(4)
C49A 0.055(5) 0.057(4) 0.057(4) 0.006(3) -0.026(4) -0.009(4)
C50A 0.057(4) 0.046(3) 0.050(4) 0.003(3) -0.027(3) -0.007(3)
C51A 0.049(4) 0.078(5) 0.064(5) 0.002(4) -0.021(4) -0.013(4)
C52A 0.054(8) 0.096(10) 0.101(9) 0.002(8) 0.001(7) -0.001(7)
C53A 0.065(7) 0.093(9) 0.103(8) 0.021(7) -0.041(6) -0.038(6)
C54A 0.064(4) 0.051(4) 0.058(6) 0.002(4) -0.031(4) -0.017(3)
C55A 0.082(7) 0.076(8) 0.080(10) -0.010(8) -0.023(7) -0.037(6)
C56A 0.075(8) 0.078(8) 0.070(8) -0.026(7) -0.027(7) -0.019(7)

loop_
_atom_type_symbol
_atom_type_description
_atom_type_scat_dispersion_real
_atom_type_scat_dispersion_imag
_atom_type_scat_source
C C 0.0033 0.0016 'International Tables Vol C Tables 4.2.6.8 and 6.1.1.4'
H H 0.0000 0.0000 'International Tables Vol C Tables 4.2.6.8 and 6.1.1.4'
Lu Lu -0.4720 5.8584 'International Tables Vol C Tables 4.2.6.8 and 6.1.1.4'
N N 0.0061 0.0033 'International Tables Vol C Tables 4.2.6.8 and 6.1.1.4'

loop_
_geom_angle_atom_site_label_1
_geom_angle_atom_site_label_2
_geom_angle_atom_site_label_3
_geom_angle
_geom_angle_site_symmetry_1
_geom_angle_site_symmetry_3
_geom_angle_publ_flag
N7 Lu1 C1 129.70(17) . . ?
N7 Lu1 C29 82.64(17) . . ?
N8 Lu1 N7 56.9(2) . . ?
N8 Lu1 N3 103.56(17) . . ?
N8 Lu1 N6 142.03(16) . . ?
N8 Lu1 C1 95.12(17) . . ?
N8 Lu1 C29 119.51(16) . . ?
N3 Lu1 N7 147.63(15) . . ?
N3 Lu1 N6 113.10(12) . . ?
N3 Lu1 C1 72.64(12) . . ?
N3 Lu1 C29 87.32(12) . . ?
N3 Lu1 N7A 90.3(8) . . ?
N3 Lu1 C61A 111.7(7) . . ?
N6 Lu1 N7 93.28(16) . . ?
N6 Lu1 C1 86.85(13) . . ?
N6 Lu1 C29 73.12(12) . . ?
N6 Lu1 N7A 154.0(7) . . ?
N6 Lu1 C61A 134.4(7) . . ?
C1 Lu1 C61A 98.6(7) . . ?
C29 Lu1 C1 143.50(13) . . ?
C29 Lu1 C61A 117.3(7) . . ?
N7A Lu1 C1 111.9(7) . . ?
N7A Lu1 C29 98.0(8) . . ?
N7A Lu1 C61A 29.2(5) . . ?
N8A Lu1 N3 130.5(10) . . ?
N8A Lu1 N6 109.3(9) . . ?
N8A Lu1 C1 85.6(11) . . ?
N8A Lu1 C29 129.4(11) . . ?
N8A Lu1 N7A 57.1(8) . . ?
N8A Lu1 C61A 27.9(6) . . ?
C57 N7 Lu1 148.2(6) . . ?
C61 N7 Lu1 93.1(4) . . ?
C61 N7 C57 118.0(6) . . ?
C61 N8 Lu1 100.4(4) . . ?
C61 N8 C62 117.0(6) . . ?
C62 N8 Lu1 142.7(5) . . ?
N7 C57 H57 118.2 . . ?
C58 C57 N7 123.7(9) . . ?
C58 C57 H57 118.2 . . ?
C57 C58 H58 121.0 . . ?
C57 C58 C59 118.1(9) . . ?
C59 C58 H58 121.0 . . ?
C58 C59 H59 119.3 . . ?
C58 C59 C60 121.3(8) . . ?
C60 C59 H59 119.3 . . ?
C59 C60 H60 120.7 . . ?
C61 C60 C59 118.6(9) . . ?
C61 C60 H60 120.7 . . ?
N8 C61 N7 109.6(5) . . ?
N8 C61 C60 130.2(7) . . ?
C60 C61 N7 120.2(7) . . ?
N8 C62 H62A 109.5 . . ?
N8 C62 H62B 109.5 . . ?
N8 C62 H62C 109.5 . . ?
H62A C62 H62B 109.5 . . ?
H62A C62 H62C 109.5 . . ?
H62B C62 H62C 109.5 . . ?
C1 N1 C8 111.5(3) . . ?
C1 N1 C9 123.1(4) . . ?
C8 N1 C9 125.2(4) . . ?
C16 N3 Lu1 113.7(3) . . ?
C16 N3 C17 117.0(3) . . ?
C17 N3 Lu1 129.3(2) . . ?
C29 N4 C36 112.0(3) . . ?
C29 N4 C37 123.8(4) . . ?
C36 N4 C37 124.1(3) . . ?
C45 N6 Lu1 129.9(2) . . ?
C44 N6 Lu1 113.0(3) . . ?
C44 N6 C45 117.1(3) . . ?
C46 C45 N6 114.6(7) . . ?
C50 C45 N6 121.8(7) . . ?
C50 C45 C46 123.6(9) . . ?
C46A C45 N6 123.2(7) . . ?
C46A C45 C50A 120.5(8) . . ?
C50A C45 N6 116.3(6) . . ?
C45 C46 C51 123.4(10) . . ?
C47 C46 C45 118.3(11) . . ?
C47 C46 C51 118.3(11) . . ?
C46 C47 H47 120.1 . . ?
C48 C47 C46 119.7(12) . . ?
C48 C47 H47 120.1 . . ?
C47 C48 H48 119.7 . . ?
C47 C48 C49 120.6(12) . . ?
C49 C48 H48 119.7 . . ?
C48 C49 H49 118.6 . . ?
C48 C49 C50 122.8(13) . . ?
C50 C49 H49 118.6 . . ?
C45 C50 C49 114.9(11) . . ?
C45 C50 C54 120.0(11) . . ?
C49 C50 C54 125.1(11) . . ?
C46 C51 H51 108.8 . . ?
C46 C51 C52 106.6(13) . . ?
C52 C51 H51 108.8 . . ?
C53 C51 C46 114.8(12) . . ?
C53 C51 H51 108.8 . . ?
C53 C51 C52 108.8(14) . . ?
C51 C52 H52A 109.5 . . ?
C51 C52 H52B 109.5 . . ?
C51 C52 H52C 109.5 . . ?
H52A C52 H52B 109.5 . . ?
H52A C52 H52C 109.5 . . ?
H52B C52 H52C 109.5 . . ?
C51 C53 H53A 109.5 . . ?
C51 C53 H53B 109.5 . . ?
C51 C53 H53C 109.5 . . ?
H53A C53 H53B 109.5 . . ?
H53A C53 H53C 109.5 . . ?
H53B C53 H53C 109.5 . . ?
C50 C54 H54 105.0 . . ?
C50 C54 C55 116.7(13) . . ?
C55 C54 H54 105.0 . . ?
C56 C54 C50 112.8(13) . . ?
C56 C54 H54 105.0 . . ?
C56 C54 C55 111.0(13) . . ?
C54 C55 H55A 109.5 . . ?
C54 C55 H55B 109.5 . . ?
C54 C55 H55C 109.5 . . ?
H55A C55 H55B 109.5 . . ?
H55A C55 H55C 109.5 . . ?
H55B C55 H55C 109.5 . . ?
C54 C56 H56A 109.5 . . ?
C54 C56 H56B 109.5 . . ?
C54 C56 H56C 109.5 . . ?
H56A C56 H56B 109.5 . . ?
H56A C56 H56C 109.5 . . ?
H56B C56 H56C 109.5 . . ?
N1 C1 Lu1 145.2(3) . . ?
N1 C1 C2 105.5(4) . . ?
C2 C1 Lu1 109.2(3) . . ?
C1 C2 C3 109.9(4) . . ?
C1 C2 C16 121.7(4) . . ?
C16 C2 C3 128.4(4) . . ?
C4 C3 C2 135.6(4) . . ?
C4 C3 C8 119.3(4) . . ?
C8 C3 C2 105.0(4) . . ?
C3 C4 H4 120.6 . . ?
C5 C4 C3 118.8(5) . . ?
C5 C4 H4 120.6 . . ?
C4 C5 H5 119.7 . . ?
C6 C5 C4 120.7(5) . . ?
C6 C5 H5 119.7 . . ?
C5 C6 H6 119.0 . . ?
C7 C6 C5 122.1(5) . . ?
C7 C6 H6 119.0 . . ?
C6 C7 H7 121.4 . . ?
C6 C7 C8 117.2(5) . . ?
C8 C7 H7 121.4 . . ?
N1 C8 C3 108.0(4) . . ?
N1 C8 C7 130.0(4) . . ?
C3 C8 C7 121.9(4) . . ?
N1 C9 H9AA 110.3 . . ?
N1 C9 H9AB 110.3 . . ?
N1 C9 H9BC 108.0 . . ?
N1 C9 H9BD 108.0 . . ?
N1 C9 C10 107.1(5) . . ?
N1 C9 C10A 117.0(7) . . ?
H9AA C9 H9AB 108.5 . . ?
H9BC C9 H9BD 107.3 . . ?
C10 C9 H9AA 110.3 . . ?
C10 C9 H9AB 110.3 . . ?
C10A C9 H9BC 108.0 . . ?
C10A C9 H9BD 108.0 . . ?
C11 N2 C10 115.5(12) . . ?
C11 N2 C15 110.8(11) . . ?
C15 N2 C10 106.0(11) . . ?
C9 C10 H10A 109.7 . . ?
C9 C10 H10B 109.7 . . ?
N2 C10 C9 109.9(9) . . ?
N2 C10 H10A 109.7 . . ?
N2 C10 H10B 109.7 . . ?
H10A C10 H10B 108.2 . . ?
N2 C11 H11A 109.4 . . ?
N2 C11 H11B 109.4 . . ?
N2 C11 C12 111.3(11) . . ?
H11A C11 H11B 108.0 . . ?
C12 C11 H11A 109.4 . . ?
C12 C11 H11B 109.4 . . ?
C11 C12 H12A 109.9 . . ?
C11 C12 H12B 109.9 . . ?
H12A C12 H12B 108.3 . . ?
C13 C12 C11 108.9(12) . . ?
C13 C12 H12A 109.9 . . ?
C13 C12 H12B 109.9 . . ?
C12 C13 H13A 107.8 . . ?
C12 C13 H13B 107.8 . . ?
H13A C13 H13B 107.2 . . ?
C14 C13 C12 118.0(14) . . ?
C14 C13 H13A 107.8 . . ?
C14 C13 H13B 107.8 . . ?
C13 C14 H14A 108.7 . . ?
C13 C14 H14B 108.7 . . ?
C13 C14 C15 114.3(12) . . ?
H14A C14 H14B 107.6 . . ?
C15 C14 H14A 108.7 . . ?
C15 C14 H14B 108.7 . . ?
N2 C15 C14 114.1(11) . . ?
N2 C15 H15A 108.7 . . ?
N2 C15 H15B 108.7 . . ?
C14 C15 H15A 108.7 . . ?
C14 C15 H15B 108.7 . . ?
H15A C15 H15B 107.6 . . ?
N3 C16 C2 122.8(4) . . ?
N3 C16 H16 118.6 . . ?
C2 C16 H16 118.6 . . ?
C18 C17 N3 118.8(4) . . ?
C22 C17 N3 119.1(4) . . ?
C22 C17 C18 122.0(4) . . ?
C17 C18 C23 122.0(4) . . ?
C19 C18 C17 116.7(4) . . ?
C19 C18 C23 121.2(4) . . ?
C18 C19 H19 119.0 . . ?
C20 C19 C18 122.1(5) . . ?
C20 C19 H19 119.0 . . ?
C19 C20 H20 119.8 . . ?
C19 C20 C21 120.4(5) . . ?
C21 C20 H20 119.8 . . ?
C20 C21 H21 119.5 . . ?
C20 C21 C22 121.0(5) . . ?
C22 C21 H21 119.5 . . ?
C17 C22 C21 117.8(5) . . ?
C17 C22 C26 121.5(4) . . ?
C21 C22 C26 120.7(5) . . ?
C18 C23 H23 107.3 . . ?
C18 C23 C24 110.4(4) . . ?
C18 C23 C25 113.4(4) . . ?
C24 C23 H23 107.3 . . ?
C25 C23 H23 107.3 . . ?
C25 C23 C24 110.6(4) . . ?
C23 C24 H24A 109.5 . . ?
C23 C24 H24B 109.5 . . ?
C23 C24 H24C 109.5 . . ?
H24A C24 H24B 109.5 . . ?
H24A C24 H24C 109.5 . . ?
H24B C24 H24C 109.5 . . ?
C23 C25 H25A 109.5 . . ?
C23 C25 H25B 109.5 . . ?
C23 C25 H25C 109.5 . . ?
H25A C25 H25B 109.5 . . ?
H25A C25 H25C 109.5 . . ?
H25B C25 H25C 109.5 . . ?
C22 C26 H26 108.0 . . ?
C22 C26 H26A 106.6 . . ?
C22 C26 C27 112.1(18) . . ?
C22 C26 C28 109.2(15) . . ?
C22 C26 C27A 113.6(10) . . ?
C22 C26 C28A 112.0(9) . . ?
C27 C26 H26 108.0 . . ?
C28 C26 H26 108.0 . . ?
C28 C26 C27 111.3(14) . . ?
C27A C26 H26A 106.6 . . ?
C28A C26 H26A 106.6 . . ?
C28A C26 C27A 110.9(9) . . ?
C26 C27 H27A 109.5 . . ?
C26 C27 H27B 109.5 . . ?
C26 C27 H27C 109.5 . . ?
H27A C27 H27B 109.5 . . ?
H27A C27 H27C 109.5 . . ?
H27B C27 H27C 109.5 . . ?
C26 C28 H28A 109.5 . . ?
C26 C28 H28B 109.5 . . ?
C26 C28 H28C 109.5 . . ?
H28A C28 H28B 109.5 . . ?
H28A C28 H28C 109.5 . . ?
H28B C28 H28C 109.5 . . ?
N4 C29 Lu1 145.9(3) . . ?
N4 C29 C30 105.1(3) . . ?
C30 C29 Lu1 108.7(3) . . ?
C29 C30 C31 109.9(4) . . ?
C29 C30 C44 121.9(4) . . ?
C44 C30 C31 128.2(4) . . ?
C32 C31 C30 135.4(4) . . ?
C36 C31 C30 106.0(4) . . ?
C36 C31 C32 118.5(4) . . ?
C31 C32 H32 120.3 . . ?
C33 C32 C31 119.3(5) . . ?
C33 C32 H32 120.3 . . ?
C32 C33 H33 119.5 . . ?
C32 C33 C34 121.0(5) . . ?
C34 C33 H33 119.5 . . ?
C33 C34 H34 119.3 . . ?
C35 C34 C33 121.3(5) . . ?
C35 C34 H34 119.3 . . ?
C34 C35 H35 121.2 . . ?
C34 C35 C36 117.6(5) . . ?
C36 C35 H35 121.2 . . ?
C31 C36 N4 107.0(3) . . ?
C35 C36 N4 130.8(4) . . ?
C35 C36 C31 122.3(4) . . ?
N4 C37 H37A 109.4 . . ?
N4 C37 H37B 109.4 . . ?
N4 C37 H37C 109.6 . . ?
N4 C37 H37D 109.6 . . ?
N4 C37 C38 111.0(5) . . ?
N4 C37 C38A 110.2(8) . . ?
H37A C37 H37B 108.0 . . ?
H37C C37 H37D 108.1 . . ?
C38 C37 H37A 109.4 . . ?
C38 C37 H37B 109.4 . . ?
C38A C37 H37C 109.6 . . ?
C38A C37 H37D 109.6 . . ?
C38 N5 C39 110.9(8) . . ?
C43 N5 C38 114.7(10) . . ?
C43 N5 C39 109.2(9) . . ?
C37 C38 H38A 109.0 . . ?
C37 C38 H38B 109.0 . . ?
N5 C38 C37 113.1(8) . . ?
N5 C38 H38A 109.0 . . ?
N5 C38 H38B 109.0 . . ?
H38A C38 H38B 107.8 . . ?
N5 C39 H39A 109.4 . . ?
N5 C39 H39B 109.4 . . ?
N5 C39 C40 111.1(8) . . ?
H39A C39 H39B 108.0 . . ?
C40 C39 H39A 109.4 . . ?
C40 C39 H39B 109.4 . . ?
C39 C40 H40A 109.4 . . ?
C39 C40 H40B 109.4 . . ?
H40A C40 H40B 108.0 . . ?
C41 C40 C39 111.1(9) . . ?
C41 C40 H40A 109.4 . . ?
C41 C40 H40B 109.4 . . ?
C40 C41 H41A 109.0 . . ?
C40 C41 H41B 109.0 . . ?
C40 C41 C42 112.8(9) . . ?
H41A C41 H41B 107.8 . . ?
C42 C41 H41A 109.0 . . ?
C42 C41 H41B 109.0 . . ?
C41 C42 H42A 109.5 . . ?
C41 C42 H42B 109.5 . . ?
H42A C42 H42B 108.1 . . ?
C43 C42 C41 110.6(9) . . ?
C43 C42 H42A 109.5 . . ?
C43 C42 H42B 109.5 . . ?
N5 C43 C42 113.1(8) . . ?
N5 C43 H43A 109.0 . . ?
N5 C43 H43B 109.0 . . ?
C42 C43 H43A 109.0 . . ?
C42 C43 H43B 109.0 . . ?
H43A C43 H43B 107.8 . . ?
N6 C44 C30 123.0(4) . . ?
N6 C44 H44 118.5 . . ?
C30 C44 H44 118.5 . . ?
C57A N7A Lu1 150(2) . . ?
C57A N7A C61A 117(2) . . ?
C61A N7A Lu1 93.0(14) . . ?
C61A N8A Lu1 101.2(15) . . ?
C61A N8A C62A 119(3) . . ?
C62A N8A Lu1 139(3) . . ?
N7A C57A H57A 118.3 . . ?
C58A C57A N7A 123(3) . . ?
C58A C57A H57A 118.3 . . ?
C57A C58A H58A 120.3 . . ?
C57A C58A C59A 119(3) . . ?
C59A C58A H58A 120.3 . . ?
C58A C59A H59A 119.7 . . ?
C58A C59A C60A 121(3) . . ?
C60A C59A H59A 119.7 . . ?
C59A C60A H60A 120.8 . . ?
C61A C60A C59A 118(3) . . ?
C61A C60A H60A 120.8 . . ?
N7A C61A Lu1 57.8(11) . . ?
N8A C61A Lu1 50.8(11) . . ?
N8A C61A N7A 108.6(19) . . ?
C60A C61A Lu1 179.2(19) . . ?
C60A C61A N7A 122(2) . . ?
C60A C61A N8A 130(2) . . ?
N8A C62A H62D 109.5 . . ?
N8A C62A H62E 109.5 . . ?
N8A C62A H62F 109.5 . . ?
H62D C62A H62E 109.5 . . ?
H62D C62A H62F 109.5 . . ?
H62E C62A H62F 109.5 . . ?
C11A N2A C10A 104.1(14) . . ?
C11A N2A C15A 109.7(15) . . ?
C15A N2A C10A 119.9(17) . . ?
C9 C10A H10C 109.7 . . ?
C9 C10A H10D 109.7 . . ?
N2A C10A C9 109.9(12) . . ?
N2A C10A H10C 109.7 . . ?
N2A C10A H10D 109.7 . . ?
H10C C10A H10D 108.2 . . ?
N2A C11A H11C 110.0 . . ?
N2A C11A H11D 110.0 . . ?
N2A C11A C12A 108.5(15) . . ?
H11C C11A H11D 108.4 . . ?
C12A C11A H11C 110.0 . . ?
C12A C11A H11D 110.0 . . ?
C11A C12A H12C 112.6 . . ?
C11A C12A H12D 112.6 . . ?
H12C C12A H12D 110.1 . . ?
C13A C12A C11A 95.9(15) . . ?
C13A C12A H12C 112.6 . . ?
C13A C12A H12D 112.6 . . ?
C12A C13A H13C 111.3 . . ?
C12A C13A H13D 111.3 . . ?
H13C C13A H13D 109.2 . . ?
C14A C13A C12A 102.5(17) . . ?
C14A C13A H13C 111.3 . . ?
C14A C13A H13D 111.3 . . ?
C13A C14A H14C 109.2 . . ?
C13A C14A H14D 109.2 . . ?
C13A C14A C15A 112.1(16) . . ?
H14C C14A H14D 107.9 . . ?
C15A C14A H14C 109.2 . . ?
C15A C14A H14D 109.2 . . ?
N2A C15A C14A 113.0(14) . . ?
N2A C15A H62G 109.0 . . ?
N2A C15A H15C 109.0 . . ?
C14A C15A H62G 109.0 . . ?
C14A C15A H15C 109.0 . . ?
H62G C15A H15C 107.8 . . ?
C39A N5A C38A 106.7(15) . . ?
C43A N5A C38A 108.0(16) . . ?
C43A N5A C39A 108.4(16) . . ?
C37 C38A H38C 109.4 . . ?
C37 C38A H38D 109.4 . . ?
N5A C38A C37 111.0(13) . . ?
N5A C38A H38C 109.4 . . ?
N5A C38A H38D 109.4 . . ?
H38C C38A H38D 108.0 . . ?
N5A C39A H39C 109.7 . . ?
N5A C39A H39D 109.7 . . ?
N5A C39A C40A 109.8(14) . . ?
H39C C39A H39D 108.2 . . ?
C40A C39A H39C 109.7 . . ?
C40A C39A H39D 109.7 . . ?
C39A C40A H40C 110.2 . . ?
C39A C40A H40D 110.2 . . ?
H40C C40A H40D 108.5 . . ?
C41A C40A C39A 107.6(15) . . ?
C41A C40A H40C 110.2 . . ?
C41A C40A H40D 110.2 . . ?
C40A C41A H41C 110.3 . . ?
C40A C41A H41D 110.3 . . ?
C40A C41A C42A 107.0(16) . . ?
H41C C41A H41D 108.6 . . ?
C42A C41A H41C 110.3 . . ?
C42A C41A H41D 110.3 . . ?
C41A C42A H42C 110.7 . . ?
C41A C42A H42D 110.7 . . ?
H42C C42A H42D 108.8 . . ?
C43A C42A C41A 105.2(15) . . ?
C43A C42A H42C 110.7 . . ?
C43A C42A H42D 110.7 . . ?
N5A C43A C42A 108.8(14) . . ?
N5A C43A H43C 109.9 . . ?
N5A C43A H43D 109.9 . . ?
C42A C43A H43C 109.9 . . ?
C42A C43A H43D 109.9 . . ?
H43C C43A H43D 108.3 . . ?
C26 C27A H27D 109.5 . . ?
C26 C27A H27E 109.5 . . ?
C26 C27A H27F 109.5 . . ?
H27D C27A H27E 109.5 . . ?
H27D C27A H27F 109.5 . . ?
H27E C27A H27F 109.5 . . ?
C26 C28A H28D 109.5 . . ?
C26 C28A H28E 109.5 . . ?
C26 C28A H28F 109.5 . . ?
H28D C28A H28E 109.5 . . ?
H28D C28A H28F 109.5 . . ?
H28E C28A H28F 109.5 . . ?
C45 C46A C47A 117.3(10) . . ?
C45 C46A C51A 119.6(9) . . ?
C47A C46A C51A 123.1(10) . . ?
C46A C47A H47A 118.8 . . ?
C48A C47A C46A 122.4(11) . . ?
C48A C47A H47A 118.8 . . ?
C47A C48A H48A 120.2 . . ?
C49A C48A C47A 119.6(11) . . ?
C49A C48A H48A 120.2 . . ?
C48A C49A H49A 119.6 . . ?
C48A C49A C50A 120.8(12) . . ?
C50A C49A H49A 119.6 . . ?
C45 C50A C54A 123.9(10) . . ?
C49A C50A C45 119.4(10) . . ?
C49A C50A C54A 116.4(11) . . ?
C46A C51A H51A 105.7 . . ?
C46A C51A C52A 112.8(12) . . ?
C52A C51A H51A 105.7 . . ?
C53A C51A C46A 113.2(10) . . ?
C53A C51A H51A 105.7 . . ?
C53A C51A C52A 113.0(12) . . ?
C51A C52A H52D 109.5 . . ?
C51A C52A H52E 109.5 . . ?
C51A C52A H52F 109.5 . . ?
H52D C52A H52E 109.5 . . ?
H52D C52A H52F 109.5 . . ?
H52E C52A H52F 109.5 . . ?
C51A C53A H53D 109.5 . . ?
C51A C53A H53E 109.5 . . ?
C51A C53A H53F 109.5 . . ?
H53D C53A H53E 109.5 . . ?
H53D C53A H53F 109.5 . . ?
H53E C53A H53F 109.5 . . ?
C50A C54A H54A 108.8 . . ?
C50A C54A C55A 112.7(12) . . ?
C50A C54A C56A 109.1(12) . . ?
C55A C54A H54A 108.8 . . ?
C56A C54A H54A 108.8 . . ?
C56A C54A C55A 108.6(12) . . ?
C54A C55A H55D 109.5 . . ?
C54A C55A H55E 109.5 . . ?
C54A C55A H55F 109.5 . . ?
H55D C55A H55E 109.5 . . ?
H55D C55A H55F 109.5 . . ?
H55E C55A H55F 109.5 . . ?
C54A C56A H56D 109.5 . . ?
C54A C56A H56E 109.5 . . ?
C54A C56A H56F 109.5 . . ?
H56D C56A H56E 109.5 . . ?
H56D C56A H56F 109.5 . . ?
H56E C56A H56F 109.5 . . ?

loop_
_geom_bond_atom_site_label_1
_geom_bond_atom_site_label_2
_geom_bond_distance
_geom_bond_site_symmetry_2
_geom_bond_publ_flag
Lu1 N7 2.411(5) . ?
Lu1 N8 2.261(5) . ?
Lu1 N3 2.385(3) . ?
Lu1 N6 2.402(3) . ?
Lu1 C1 2.435(4) . ?
Lu1 C29 2.430(4) . ?
Lu1 N7A 2.413(18) . ?
Lu1 N8A 2.249(19) . ?
Lu1 C61A 2.85(3) . ?
N7 C57 1.378(9) . ?
N7 C61 1.373(9) . ?
N8 C61 1.355(8) . ?
N8 C62 1.485(8) . ?
C57 H57 0.9300 . ?
C57 C58 1.317(11) . ?
C58 H58 0.9300 . ?
C58 C59 1.356(13) . ?
C59 H59 0.9300 . ?
C59 C60 1.400(12) . ?
C60 H60 0.9300 . ?
C60 C61 1.356(9) . ?
C62 H62A 0.9600 . ?
C62 H62B 0.9600 . ?
C62 H62C 0.9600 . ?
N1 C1 1.373(5) . ?
N1 C8 1.391(6) . ?
N1 C9 1.461(6) . ?
N3 C16 1.296(5) . ?
N3 C17 1.445(5) . ?
N4 C29 1.368(5) . ?
N4 C36 1.400(5) . ?
N4 C37 1.457(5) . ?
N6 C45 1.447(5) . ?
N6 C44 1.292(5) . ?
C45 C46 1.403(11) . ?
C45 C50 1.392(11) . ?
C45 C46A 1.394(10) . ?
C45 C50A 1.405(10) . ?
C46 C47 1.395(12) . ?
C46 C51 1.517(13) . ?
C47 H47 0.9300 . ?
C47 C48 1.371(14) . ?
C48 H48 0.9300 . ?
C48 C49 1.376(13) . ?
C49 H49 0.9300 . ?
C49 C50 1.407(12) . ?
C50 C54 1.510(12) . ?
C51 H51 0.9800 . ?
C51 C52 1.553(15) . ?
C51 C53 1.512(14) . ?
C52 H52A 0.9600 . ?
C52 H52B 0.9600 . ?
C52 H52C 0.9600 . ?
C53 H53A 0.9600 . ?
C53 H53B 0.9600 . ?
C53 H53C 0.9600 . ?
C54 H54 0.9800 . ?
C54 C55 1.514(13) . ?
C54 C56 1.510(14) . ?
C55 H55A 0.9600 . ?
C55 H55B 0.9600 . ?
C55 H55C 0.9600 . ?
C56 H56A 0.9600 . ?
C56 H56B 0.9600 . ?
C56 H56C 0.9600 . ?
C1 C2 1.395(6) . ?
C2 C3 1.447(6) . ?
C2 C16 1.419(5) . ?
C3 C4 1.392(7) . ?
C3 C8 1.398(6) . ?
C4 H4 0.9300 . ?
C4 C5 1.387(7) . ?
C5 H5 0.9300 . ?
C5 C6 1.385(8) . ?
C6 H6 0.9300 . ?
C6 C7 1.368(8) . ?
C7 H7 0.9300 . ?
C7 C8 1.399(6) . ?
C9 H9AA 0.9700 . ?
C9 H9AB 0.9700 . ?
C9 H9BC 0.9700 . ?
C9 H9BD 0.9700 . ?
C9 C10 1.567(11) . ?
C9 C10A 1.478(12) . ?
N2 C10 1.455(11) . ?
N2 C11 1.429(12) . ?
N2 C15 1.450(12) . ?
C10 H10A 0.9700 . ?
C10 H10B 0.9700 . ?
C11 H11A 0.9700 . ?
C11 H11B 0.9700 . ?
C11 C12 1.552(14) . ?
C12 H12A 0.9700 . ?
C12 H12B 0.9700 . ?
C12 C13 1.470(15) . ?
C13 H13A 0.9700 . ?
C13 H13B 0.9700 . ?
C13 C14 1.379(16) . ?
C14 H14A 0.9700 . ?
C14 H14B 0.9700 . ?
C14 C15 1.462(15) . ?
C15 H15A 0.9700 . ?
C15 H15B 0.9700 . ?
C16 H16 0.9300 . ?
C17 C18 1.407(6) . ?
C17 C22 1.396(6) . ?
C18 C19 1.399(6) . ?
C18 C23 1.503(6) . ?
C19 H19 0.9300 . ?
C19 C20 1.359(8) . ?
C20 H20 0.9300 . ?
C20 C21 1.369(8) . ?
C21 H21 0.9300 . ?
C21 C22 1.400(7) . ?
C22 C26 1.521(7) . ?
C23 H23 0.9800 . ?
C23 C24 1.529(6) . ?
C23 C25 1.525(7) . ?
C24 H24A 0.9600 . ?
C24 H24B 0.9600 . ?
C24 H24C 0.9600 . ?
C25 H25A 0.9600 . ?
C25 H25B 0.9600 . ?
C25 H25C 0.9600 . ?
C26 H26 0.9800 . ?
C26 H26A 0.9800 . ?
C26 C27 1.550(16) . ?
C26 C28 1.533(15) . ?
C26 C27A 1.543(11) . ?
C26 C28A 1.525(11) . ?
C27 H27A 0.9600 . ?
C27 H27B 0.9600 . ?
C27 H27C 0.9600 . ?
C28 H28A 0.9600 . ?
C28 H28B 0.9600 . ?
C28 H28C 0.9600 . ?
C29 C30 1.406(6) . ?
C30 C31 1.430(6) . ?
C30 C44 1.429(6) . ?
C31 C32 1.405(6) . ?
C31 C36 1.400(6) . ?
C32 H32 0.9300 . ?
C32 C33 1.363(7) . ?
C33 H33 0.9300 . ?
C33 C34 1.397(8) . ?
C34 H34 0.9300 . ?
C34 C35 1.371(7) . ?
C35 H35 0.9300 . ?
C35 C36 1.388(6) . ?
C37 H37A 0.9700 . ?
C37 H37B 0.9700 . ?
C37 H37C 0.9700 . ?
C37 H37D 0.9700 . ?
C37 C38 1.520(9) . ?
C37 C38A 1.500(14) . ?
N5 C38 1.446(9) . ?
N5 C39 1.456(10) . ?
N5 C43 1.440(11) . ?
C38 H38A 0.9700 . ?
C38 H38B 0.9700 . ?
C39 H39A 0.9700 . ?
C39 H39B 0.9700 . ?
C39 C40 1.549(12) . ?
C40 H40A 0.9700 . ?
C40 H40B 0.9700 . ?
C40 C41 1.447(12) . ?
C41 H41A 0.9700 . ?
C41 H41B 0.9700 . ?
C41 C42 1.546(12) . ?
C42 H42A 0.9700 . ?
C42 H42B 0.9700 . ?
C42 C43 1.521(11) . ?
C43 H43A 0.9700 . ?
C43 H43B 0.9700 . ?
C44 H44 0.9300 . ?
N7A C57A 1.37(2) . ?
N7A C61A 1.39(2) . ?
N8A C61A 1.360(19) . ?
N8A C62A 1.49(2) . ?
C57A H57A 0.9300 . ?
C57A C58A 1.31(2) . ?
C58A H58A 0.9300 . ?
C58A C59A 1.35(2) . ?
C59A H59A 0.9300 . ?
C59A C60A 1.40(2) . ?
C60A H60A 0.9300 . ?
C60A C61A 1.34(2) . ?
C62A H62D 0.9600 . ?
C62A H62E 0.9600 . ?
C62A H62F 0.9600 . ?
N2A C10A 1.461(13) . ?
N2A C11A 1.413(14) . ?
N2A C15A 1.446(14) . ?
C10A H10C 0.9700 . ?
C10A H10D 0.9700 . ?
C11A H11C 0.9700 . ?
C11A H11D 0.9700 . ?
C11A C12A 1.546(17) . ?
C12A H12C 0.9700 . ?
C12A H12D 0.9700 . ?
C12A C13A 1.499(19) . ?
C13A H13C 0.9700 . ?
C13A H13D 0.9700 . ?
C13A C14A 1.447(19) . ?
C14A H14C 0.9700 . ?
C14A H14D 0.9700 . ?
C14A C15A 1.553(18) . ?
C15A H62G 0.9700 . ?
C15A H15C 0.9700 . ?
N5A C38A 1.466(14) . ?
N5A C39A 1.463(14) . ?
N5A C43A 1.457(14) . ?
C38A H38C 0.9700 . ?
C38A H38D 0.9700 . ?
C39A H39C 0.9700 . ?
C39A H39D 0.9700 . ?
C39A C40A 1.558(17) . ?
C40A H40C 0.9700 . ?
C40A H40D 0.9700 . ?
C40A C41A 1.476(17) . ?
C41A H41C 0.9700 . ?
C41A H41D 0.9700 . ?
C41A C42A 1.570(18) . ?
C42A H42C 0.9700 . ?
C42A H42D 0.9700 . ?
C42A C43A 1.540(16) . ?
C43A H43C 0.9700 . ?
C43A H43D 0.9700 . ?
C27A H27D 0.9600 . ?
C27A H27E 0.9600 . ?
C27A H27F 0.9600 . ?
C28A H28D 0.9600 . ?
C28A H28E 0.9600 . ?
C28A H28F 0.9600 . ?
C46A C47A 1.415(11) . ?
C46A C51A 1.507(12) . ?
C47A H47A 0.9300 . ?
C47A C48A 1.367(13) . ?
C48A H48A 0.9300 . ?
C48A C49A 1.363(13) . ?
C49A H49A 0.9300 . ?
C49A C50A 1.399(11) . ?
C50A C54A 1.515(12) . ?
C51A H51A 0.9800 . ?
C51A C52A 1.528(14) . ?
C51A C53A 1.506(13) . ?
C52A H52D 0.9600 . ?
C52A H52E 0.9600 . ?
C52A H52F 0.9600 . ?
C53A H53D 0.9600 . ?
C53A H53E 0.9600 . ?
C53A H53F 0.9600 . ?
C54A H54A 0.9800 . ?
C54A C55A 1.528(13) . ?
C54A C56A 1.517(13) . ?
C55A H55D 0.9600 . ?
C55A H55E 0.9600 . ?
C55A H55F 0.9600 . ?
C56A H56D 0.9600 . ?
C56A H56E 0.9600 . ?
C56A H56F 0.9600 . ?

loop_
_geom_torsion_atom_site_label_1
_geom_torsion_atom_site_label_2
_geom_torsion_atom_site_label_3
_geom_torsion_atom_site_label_4
_geom_torsion
_geom_torsion_site_symmetry_1
_geom_torsion_site_symmetry_2
_geom_torsion_site_symmetry_3
_geom_torsion_site_symmetry_4
_geom_torsion_publ_flag
Lu1 N7 C57 C58 -168.2(8) . . . . ?
Lu1 N7 C61 N8 -2.7(4) . . . . ?
Lu1 N7 C61 C60 178.0(6) . . . . ?
Lu1 N8 C61 N7 2.9(5) . . . . ?
Lu1 N8 C61 C60 -177.9(6) . . . . ?
Lu1 N3 C16 C2 -0.7(5) . . . . ?
Lu1 N3 C17 C18 -88.3(4) . . . . ?
Lu1 N3 C17 C22 89.8(5) . . . . ?
Lu1 N6 C45 C46 90.7(7) . . . . ?
Lu1 N6 C45 C50 -88.8(15) . . . . ?
Lu1 N6 C45 C46A 86.7(7) . . . . ?
Lu1 N6 C45 C50A -91.7(13) . . . . ?
Lu1 N6 C44 C30 2.4(5) . . . . ?
Lu1 C1 C2 C3 -177.2(3) . . . . ?
Lu1 C1 C2 C16 1.8(5) . . . . ?
Lu1 C29 C30 C31 176.1(3) . . . . ?
Lu1 C29 C30 C44 -5.2(5) . . . . ?
Lu1 N7A C57A C58A -179.2(15) . . . . ?
Lu1 N7A C61A N8A -2.9(15) . . . . ?
Lu1 N7A C61A C60A 179.4(17) . . . . ?
Lu1 N8A C61A N7A 3.2(16) . . . . ?
Lu1 N8A C61A C60A -179.4(19) . . . . ?
N7 C57 C58 C59 -1.6(16) . . . . ?
C57 N7 C61 N8 -175.6(5) . . . . ?
C57 N7 C61 C60 5.1(10) . . . . ?
C57 C58 C59 C60 1.5(17) . . . . ?
C58 C59 C60 C61 1.8(15) . . . . ?
C59 C60 C61 N7 -5.2(11) . . . . ?
C59 C60 C61 N8 175.8(7) . . . . ?
C61 N7 C57 C58 -1.7(13) . . . . ?
C62 N8 C61 N7 -175.4(6) . . . . ?
C62 N8 C61 C60 3.7(9) . . . . ?
N1 C1 C2 C3 0.3(5) . . . . ?
N1 C1 C2 C16 179.3(4) . . . . ?
N1 C9 C10 N2 176.9(9) . . . . ?
N1 C9 C10A N2A 144.5(11) . . . . ?
N3 C17 C18 C19 -179.8(4) . . . . ?
N3 C17 C18 C23 -2.3(6) . . . . ?
N3 C17 C22 C21 179.7(4) . . . . ?
N3 C17 C22 C26 -1.0(7) . . . . ?
N4 C29 C30 C31 0.1(5) . . . . ?
N4 C29 C30 C44 178.9(4) . . . . ?
N4 C37 C38 N5 178.0(8) . . . . ?
N4 C37 C38A N5A 161.0(13) . . . . ?
N6 C45 C46 C47 -178.4(10) . . . . ?
N6 C45 C46 C51 3.9(13) . . . . ?
N6 C45 C50 C49 177.7(15) . . . . ?
N6 C45 C50 C54 0(3) . . . . ?
N6 C45 C46A C47A -179.3(9) . . . . ?
N6 C45 C46A C51A 0.8(12) . . . . ?
N6 C45 C50A C49A 178.8(16) . . . . ?
N6 C45 C50A C54A -8(2) . . . . ?
C45 N6 C44 C30 -179.0(4) . . . . ?
C45 C46 C47 C48 -1(2) . . . . ?
C45 C46 C51 C52 105.1(18) . . . . ?
C45 C46 C51 C53 -134.3(16) . . . . ?
C45 C50 C54 C55 143(2) . . . . ?
C45 C50 C54 C56 -87(3) . . . . ?
C45 C46A C47A C48A 1.8(19) . . . . ?
C45 C46A C51A C52A 81.6(16) . . . . ?
C45 C46A C51A C53A -148.5(13) . . . . ?
C45 C50A C54A C55A 148(2) . . . . ?
C45 C50A C54A C56A -91(2) . . . . ?
C46 C45 C50 C49 -2(3) . . . . ?
C46 C45 C50 C54 -179.4(14) . . . . ?
C46 C47 C48 C49 2(3) . . . . ?
C47 C46 C51 C52 -73(2) . . . . ?
C47 C46 C51 C53 48.0(19) . . . . ?
C47 C48 C49 C50 -3(3) . . . . ?
C48 C49 C50 C45 3(3) . . . . ?
C48 C49 C50 C54 -180(2) . . . . ?
C49 C50 C54 C55 -34(3) . . . . ?
C49 C50 C54 C56 96(3) . . . . ?
C50 C45 C46 C47 1.2(19) . . . . ?
C50 C45 C46 C51 -176.6(18) . . . . ?
C51 C46 C47 C48 176.7(14) . . . . ?
C1 N1 C8 C3 -0.1(5) . . . . ?
C1 N1 C8 C7 -178.5(5) . . . . ?
C1 N1 C9 C10 -70.8(8) . . . . ?
C1 N1 C9 C10A -109.2(10) . . . . ?
C1 C2 C3 C4 177.2(6) . . . . ?
C1 C2 C3 C8 -0.3(5) . . . . ?
C1 C2 C16 N3 -0.9(7) . . . . ?
C2 C3 C4 C5 -177.8(6) . . . . ?
C2 C3 C8 N1 0.2(5) . . . . ?
C2 C3 C8 C7 178.8(4) . . . . ?
C3 C2 C16 N3 178.0(4) . . . . ?
C3 C4 C5 C6 0.1(10) . . . . ?
C4 C3 C8 N1 -177.8(4) . . . . ?
C4 C3 C8 C7 0.8(7) . . . . ?
C4 C5 C6 C7 0.2(11) . . . . ?
C5 C6 C7 C8 0.0(10) . . . . ?
C6 C7 C8 N1 177.7(5) . . . . ?
C6 C7 C8 C3 -0.5(8) . . . . ?
C8 N1 C1 Lu1 175.8(4) . . . . ?
C8 N1 C1 C2 -0.1(5) . . . . ?
C8 N1 C9 C10 104.2(7) . . . . ?
C8 N1 C9 C10A 65.8(11) . . . . ?
C8 C3 C4 C5 -0.5(8) . . . . ?
C9 N1 C1 Lu1 -8.7(8) . . . . ?
C9 N1 C1 C2 175.4(4) . . . . ?
C9 N1 C8 C3 -175.5(4) . . . . ?
C9 N1 C8 C7 6.1(8) . . . . ?
N2 C11 C12 C13 -52.0(19) . . . . ?
C10 N2 C11 C12 177.8(12) . . . . ?
C10 N2 C15 C14 179.7(13) . . . . ?
C11 N2 C10 C9 97.2(14) . . . . ?
C11 N2 C15 C14 -54.3(18) . . . . ?
C11 C12 C13 C14 46(2) . . . . ?
C12 C13 C14 C15 -44(2) . . . . ?
C13 C14 C15 N2 46(2) . . . . ?
C15 N2 C10 C9 -139.7(11) . . . . ?
C15 N2 C11 C12 57.3(17) . . . . ?
C16 N3 C17 C18 90.2(5) . . . . ?
C16 N3 C17 C22 -91.7(5) . . . . ?
C16 C2 C3 C4 -1.7(9) . . . . ?
C16 C2 C3 C8 -179.3(4) . . . . ?
C17 N3 C16 C2 -179.4(4) . . . . ?
C17 C18 C19 C20 0.2(7) . . . . ?
C17 C18 C23 C24 -90.6(5) . . . . ?
C17 C18 C23 C25 144.6(4) . . . . ?
C17 C22 C26 C27 -124.4(18) . . . . ?
C17 C22 C26 C28 111.8(19) . . . . ?
C17 C22 C26 C27A -145.8(12) . . . . ?
C17 C22 C26 C28A 87.6(12) . . . . ?
C18 C17 C22 C21 -2.3(7) . . . . ?
C18 C17 C22 C26 177.1(4) . . . . ?
C18 C19 C20 C21 -2.3(9) . . . . ?
C19 C18 C23 C24 86.9(5) . . . . ?
C19 C18 C23 C25 -38.0(6) . . . . ?
C19 C20 C21 C22 2.1(9) . . . . ?
C20 C21 C22 C17 0.1(8) . . . . ?
C20 C21 C22 C26 -179.2(5) . . . . ?
C21 C22 C26 C27 55.0(18) . . . . ?
C21 C22 C26 C28 -69(2) . . . . ?
C21 C22 C26 C27A 33.6(14) . . . . ?
C21 C22 C26 C28A -93.0(12) . . . . ?
C22 C17 C18 C19 2.1(6) . . . . ?
C22 C17 C18 C23 179.7(4) . . . . ?
C23 C18 C19 C20 -177.4(5) . . . . ?
C29 N4 C36 C31 0.0(5) . . . . ?
C29 N4 C36 C35 -178.8(5) . . . . ?
C29 N4 C37 C38 -78.2(7) . . . . ?
C29 N4 C37 C38A -96.6(11) . . . . ?
C29 C30 C31 C32 178.0(6) . . . . ?
C29 C30 C31 C36 -0.1(5) . . . . ?
C29 C30 C44 N6 2.2(7) . . . . ?
C30 C31 C32 C33 -177.7(6) . . . . ?
C30 C31 C36 N4 0.1(5) . . . . ?
C30 C31 C36 C35 179.0(4) . . . . ?
C31 C30 C44 N6 -179.3(4) . . . . ?
C31 C32 C33 C34 -0.5(10) . . . . ?
C32 C31 C36 N4 -178.4(4) . . . . ?
C32 C31 C36 C35 0.5(7) . . . . ?
C32 C33 C34 C35 0.1(10) . . . . ?
C33 C34 C35 C36 0.6(9) . . . . ?
C34 C35 C36 N4 177.7(5) . . . . ?
C34 C35 C36 C31 -0.9(8) . . . . ?
C36 N4 C29 Lu1 -173.2(4) . . . . ?
C36 N4 C29 C30 -0.1(5) . . . . ?
C36 N4 C37 C38 97.3(7) . . . . ?
C36 N4 C37 C38A 78.8(11) . . . . ?
C36 C31 C32 C33 0.2(8) . . . . ?
C37 N4 C29 Lu1 2.7(7) . . . . ?
C37 N4 C29 C30 175.8(4) . . . . ?
C37 N4 C36 C31 -175.9(4) . . . . ?
C37 N4 C36 C35 5.3(7) . . . . ?
N5 C39 C40 C41 57.6(15) . . . . ?
C38 N5 C39 C40 171.6(10) . . . . ?
C38 N5 C43 C42 -174.9(9) . . . . ?
C39 N5 C38 C37 -156.2(10) . . . . ?
C39 N5 C43 C42 60.0(14) . . . . ?
C39 C40 C41 C42 -50.1(16) . . . . ?
C40 C41 C42 C43 47.7(16) . . . . ?
C41 C42 C43 N5 -52.4(14) . . . . ?
C43 N5 C38 C37 79.6(12) . . . . ?
C43 N5 C39 C40 -61.2(14) . . . . ?
C44 N6 C45 C46 -87.6(8) . . . . ?
C44 N6 C45 C50 92.8(15) . . . . ?
C44 N6 C45 C46A -91.7(8) . . . . ?
C44 N6 C45 C50A 89.9(13) . . . . ?
C44 C30 C31 C32 -0.7(9) . . . . ?
C44 C30 C31 C36 -178.8(4) . . . . ?
N7A C57A C58A C59A -2(4) . . . . ?
C57A N7A C61A Lu1 179.5(16) . . . . ?
C57A N7A C61A N8A 177(2) . . . . ?
C57A N7A C61A C60A -1(2) . . . . ?
C57A C58A C59A C60A 0(4) . . . . ?
C58A C59A C60A C61A 0(4) . . . . ?
C59A C60A C61A N7A 0(3) . . . . ?
C59A C60A C61A N8A -177(2) . . . . ?
C61A N7A C57A C58A 2(3) . . . . ?
C62A N8A C61A Lu1 172(3) . . . . ?
C62A N8A C61A N7A 176(2) . . . . ?
C62A N8A C61A C60A -7(4) . . . . ?
N2A C11A C12A C13A -82(2) . . . . ?
C10A N2A C11A C12A -167.8(17) . . . . ?
C10A N2A C15A C14A -161.0(18) . . . . ?
C11A N2A C10A C9 123.0(17) . . . . ?
C11A N2A C15A C14A -41(3) . . . . ?
C11A C12A C13A C14A 78.0(19) . . . . ?
C12A C13A C14A C15A -64(2) . . . . ?
C13A C14A C15A N2A 43(3) . . . . ?
C15A N2A C10A C9 -114(2) . . . . ?
C15A N2A C11A C12A 63(2) . . . . ?
N5A C39A C40A C41A 62(2) . . . . ?
C38A N5A C39A C40A -178.6(17) . . . . ?
C38A N5A C43A C42A -179.4(16) . . . . ?
C39A N5A C38A C37 -169.6(17) . . . . ?
C39A N5A C43A C42A 65(2) . . . . ?
C39A C40A C41A C42A -63(2) . . . . ?
C40A C41A C42A C43A 65(2) . . . . ?
C41A C42A C43A N5A -65(2) . . . . ?
C43A N5A C38A C37 74(2) . . . . ?
C43A N5A C39A C40A -63(2) . . . . ?
C46A C45 C50A C49A 0(3) . . . . ?
C46A C45 C50A C54A 173.8(16) . . . . ?
C46A C47A C48A C49A -2(2) . . . . ?
C47A C46A C51A C52A -98.2(17) . . . . ?
C47A C46A C51A C53A 31.7(17) . . . . ?
C47A C48A C49A C50A 1(3) . . . . ?
C48A C49A C50A C45 0(3) . . . . ?
C48A C49A C50A C54A -174.3(18) . . . . ?
C49A C50A C54A C55A -38(2) . . . . ?
C49A C50A C54A C56A 82(2) . . . . ?
C50A C45 C46A C47A -1.0(17) . . . . ?
C50A C45 C46A C51A 179.2(16) . . . . ?
C51A C46A C47A C48A -178.4(14) . . . . ?
